data_4074796
loop_
_publ_author_name
'S\'anchez-Barba, Luis F.'
'Hughes, David L.'
'Humphrey, Simon M.'
'Bochmann, Manfred'

_publ_section_title
;
 Ligand Transfer Reactions of Mixed-Metal Lanthanide/Magnesium Allyl
 Complexes with \b-Diketimines:&#x00A0; Synthesis, Structures, and
 Ring-Opening Polymerization Catalysis
;
_journal_issue 4
_journal_name_full Organometallics
_journal_page_first 1012
_journal_paper_doi 10.1021/om050892h
_journal_volume 25
_journal_year 2006
_chemical_formula_moiety 'C62 H90 Cl4 N4 O1 Y2, ca 2.125(C7 H8)'
_chemical_formula_structural '[Y2 Cl {CH(CMeNC6H3iPr2)2}2 (mu-Cl)3 (thf)].ca 2.125(toluene)'
_chemical_formula_sum 'C76.88 H107 Cl4 N4 O Y2'
_chemical_formula_weight 1422.78
_chemical_name_common 'Complex 8'
_chemical_name_systematic
; 
 ? 
;
_space_group_IT_number 14
_symmetry_cell_setting monoclinic
_symmetry_space_group_name_Hall '-P 2ybc'
_symmetry_space_group_name_H-M 'P 1 21/c 1'
_atom_sites_solution_hydrogens geom
_atom_sites_solution_primary direct
_atom_sites_solution_secondary difmap
_audit_creation_method SHELXL-97
_cell_angle_alpha 90.00
_cell_angle_beta 109.95(3)
_cell_angle_gamma 90.00
_cell_formula_units_Z 8
_cell_length_a 23.842(5)
_cell_length_b 26.615(5)
_cell_length_c 26.493(5)
_cell_measurement_temperature 180(1)
_cell_volume 15802(6)
_computing_cell_refinement 'HKL Scalepack (Otwinowski & Minor, 1997)'
_computing_data_collection 'Collect (Nonius B.V., 1998)'
_computing_data_reduction 'HKL Denzo and Scalepack (Otwinowski & Minor, 1997)'
_computing_molecular_graphics 'ORTEP (Johnson, 1971)'
_computing_publication_material 'SHELXL-97 (Sheldrick, 1997)'
_computing_structure_refinement 'SHELXL-97 (Sheldrick, 1997)'
_computing_structure_solution 'SHELXS-97 (Sheldrick, 1997)'
_diffrn_ambient_temperature 180(1)
_diffrn_measured_fraction_theta_full 0.996
_diffrn_measured_fraction_theta_max 0.996
_diffrn_measurement_device_type 'Nonius KappaCCD diffractometer'
_diffrn_measurement_method 'Thin slice \w and \f scans'
_diffrn_radiation_source 'Fine-focus sealed tube'
_diffrn_radiation_type Mo-K\a
_diffrn_radiation_wavelength 0.71073
_diffrn_reflns_av_R_equivalents 0.0645
_diffrn_reflns_av_sigmaI/netI 0.0289
_diffrn_reflns_limit_h_max 25
_diffrn_reflns_limit_h_min -25
_diffrn_reflns_limit_k_max 28
_diffrn_reflns_limit_k_min -28
_diffrn_reflns_limit_l_max 28
_diffrn_reflns_limit_l_min -28
_diffrn_reflns_number 174240
_diffrn_reflns_theta_full 22.50
_diffrn_reflns_theta_max 22.50
_diffrn_reflns_theta_min 3.51
_exptl_absorpt_coefficient_mu 1.639
_exptl_absorpt_correction_T_max 0.537
_exptl_absorpt_correction_T_min 0.445
_exptl_absorpt_correction_type multi-scan
_exptl_absorpt_process_details
;
multi-scan from symmetry-related measurements 
 SORTAV (Blessing, 1995)
;
_exptl_crystal_density_diffrn 1.196
_exptl_crystal_density_method 'not measured'
_exptl_crystal_F_000 6002
_exptl_crystal_size_max 0.37
_exptl_crystal_size_mid 0.35
_exptl_crystal_size_min 0.35
_refine_diff_density_max 1.543
_refine_diff_density_min -0.629
_refine_diff_density_rms 0.082
_refine_ls_extinction_coef 0.00056(7)
_refine_ls_extinction_expression Fc^*^=kFc[1+0.001xFc^2^\l^3^/sin(2\q)]^-1/4^
_refine_ls_extinction_method SHELXL
_refine_ls_goodness_of_fit_ref 1.067
_refine_ls_hydrogen_treatment mixed
_refine_ls_matrix_type fullcycle
_refine_ls_number_parameters 1578
_refine_ls_number_reflns 20591
_refine_ls_number_restraints 0
_refine_ls_restrained_S_all 1.067
_refine_ls_R_factor_all 0.0946
_refine_ls_R_factor_gt 0.0669
_refine_ls_shift/su_max 4.390
_refine_ls_shift/su_mean 0.041
_refine_ls_structure_factor_coef Fsqd
_refine_ls_weighting_details 'calc w=1/[\s^2^(Fo^2^)+(0.0670P)^2^+34.7290P] where P=(Fo^2^+2Fc^2^)/3'
_refine_ls_weighting_scheme calc
_refine_ls_wR_factor_gt 0.1745
_refine_ls_wR_factor_ref 0.1906
_reflns_number_gt 12966
_reflns_number_total 20591
_reflns_threshold_expression I>2sigma(I)
_cod_data_source_file om050892hsi20051017_120651.cif
_cod_data_source_block luisf10
_cod_original_cell_volume 15803(5)
_cod_original_sg_symbol_H-M 'P 21/c  (no. 14)'
_cod_database_code 4074796

loop_
_symmetry_equiv_pos_as_xyz
'x, y, z'
'-x, y+1/2, -z+1/2'
'-x, -y, -z'
'x, -y-1/2, z-1/2'

loop_
_atom_site_label
_atom_site_type_symbol
_atom_site_fract_x
_atom_site_fract_y
_atom_site_fract_z
_atom_site_U_iso_or_equiv
_atom_site_adp_type
_atom_site_occupancy
_atom_site_symmetry_multiplicity
_atom_site_calc_flag
_atom_site_refinement_flags
Y1 Y 0.20048(3) 0.19333(2) 0.54128(2) 0.02226(14) Uani 1 1 d .
Y3 Y 0.23541(3) 0.19746(3) 0.41119(3) 0.03677(18) Uani 1 1 d .
Cl1 Cl 0.13470(9) 0.18995(9) 0.43209(8) 0.0641(6) Uani 1 1 d .
Cl2 Cl 0.26433(10) 0.13431(8) 0.49502(8) 0.0594(6) Uani 1 1 d .
Cl3 Cl 0.25461(10) 0.26187(8) 0.49310(8) 0.0617(6) Uani 1 1 d .
Cl4 Cl 0.25931(10) 0.23987(8) 0.62723(8) 0.0641(6) Uani 1 1 d .
N1 N 0.1086(3) 0.2068(2) 0.5498(2) 0.0515(17) Uani 1 1 d .
C11 C 0.0613(3) 0.2356(3) 0.5106(3) 0.054(2) Uani 1 1 d .
C12 C 0.0686(4) 0.2866(3) 0.5046(3) 0.062(2) Uani 1 1 d .
C13 C 0.0222(4) 0.3133(4) 0.4676(4) 0.070(3) Uani 1 1 d .
H13 H 0.0259 0.3478 0.4640 0.085 Uiso 1 1 calc R
C14 C -0.0282(4) 0.2894(4) 0.4368(4) 0.073(3) Uani 1 1 d .
H14 H -0.0584 0.3077 0.4119 0.088 Uiso 1 1 calc R
C15 C -0.0352(4) 0.2383(4) 0.4420(3) 0.069(3) Uani 1 1 d .
H15 H -0.0697 0.2225 0.4201 0.083 Uiso 1 1 calc R
C16 C 0.0088(3) 0.2100(3) 0.4796(3) 0.054(2) Uani 1 1 d .
C121 C 0.1241(4) 0.3158(4) 0.5386(4) 0.077(3) Uani 1 1 d .
H121 H 0.1559 0.2909 0.5526 0.093 Uiso 1 1 calc R
C122 C 0.1157(6) 0.3402(5) 0.5871(5) 0.143(6) Uani 1 1 d .
H12A H 0.1518 0.3572 0.6077 0.214 Uiso 1 1 calc R
H12B H 0.1064 0.3149 0.6089 0.214 Uiso 1 1 calc R
H12C H 0.0837 0.3640 0.5755 0.214 Uiso 1 1 calc R
C123 C 0.1458(5) 0.3524(4) 0.5057(5) 0.107(4) Uani 1 1 d .
H12D H 0.1518 0.3350 0.4763 0.161 Uiso 1 1 calc R
H12E H 0.1827 0.3671 0.5279 0.161 Uiso 1 1 calc R
H12F H 0.1165 0.3783 0.4921 0.161 Uiso 1 1 calc R
C161 C -0.0010(4) 0.1547(3) 0.4858(4) 0.068(3) Uani 1 1 d .
H161 H 0.0340 0.1415 0.5143 0.081 Uiso 1 1 calc R
C162 C -0.0083(4) 0.1253(4) 0.4340(4) 0.083(3) Uani 1 1 d .
H16A H -0.0142 0.0903 0.4396 0.125 Uiso 1 1 calc R
H16B H 0.0270 0.1292 0.4246 0.125 Uiso 1 1 calc R
H16C H -0.0421 0.1379 0.4054 0.125 Uiso 1 1 calc R
C163 C -0.0559(5) 0.1444(4) 0.5014(4) 0.093(3) Uani 1 1 d .
H16D H -0.0602 0.1089 0.5051 0.140 Uiso 1 1 calc R
H16E H -0.0908 0.1573 0.4741 0.140 Uiso 1 1 calc R
H16F H -0.0514 0.1607 0.5350 0.140 Uiso 1 1 calc R
C17 C 0.0993(4) 0.1951(3) 0.5960(3) 0.054(2) Uani 1 1 d .
C171 C 0.0498(4) 0.2196(4) 0.6113(3) 0.073(3) Uani 1 1 d .
H17A H 0.0464 0.2543 0.6009 0.109 Uiso 1 1 calc R
H17B H 0.0589 0.2172 0.6494 0.109 Uiso 1 1 calc R
H17C H 0.0127 0.2028 0.5932 0.109 Uiso 1 1 calc R
C18 C 0.1321(3) 0.1582(3) 0.6326(3) 0.055(2) Uani 1 1 d .
H18 H 0.1256 0.1580 0.6652 0.066 Uiso 1 1 calc R
C19 C 0.1719(3) 0.1225(3) 0.6282(3) 0.051(2) Uani 1 1 d .
C191 C 0.1866(4) 0.0811(4) 0.6705(3) 0.072(3) Uani 1 1 d .
H19A H 0.1795 0.0489 0.6532 0.108 Uiso 1 1 calc R
H19B H 0.1617 0.0847 0.6922 0.108 Uiso 1 1 calc R
H19C H 0.2277 0.0837 0.6929 0.108 Uiso 1 1 calc R
N2 N 0.1973(3) 0.1212(2) 0.5896(2) 0.0491(16) Uani 1 1 d .
C21 C 0.2287(3) 0.0754(3) 0.5856(3) 0.0478(19) Uani 1 1 d .
C22 C 0.1979(3) 0.0395(3) 0.5481(3) 0.053(2) Uani 1 1 d .
C23 C 0.2291(4) -0.0037(3) 0.5433(4) 0.075(3) Uani 1 1 d .
H23 H 0.2092 -0.0286 0.5193 0.090 Uiso 1 1 calc R
C24 C 0.2886(5) -0.0104(4) 0.5734(4) 0.084(3) Uani 1 1 d .
H24 H 0.3088 -0.0392 0.5694 0.101 Uiso 1 1 calc R
C25 C 0.3174(4) 0.0263(4) 0.6092(4) 0.070(3) Uani 1 1 d .
H25 H 0.3575 0.0218 0.6292 0.084 Uiso 1 1 calc R
C26 C 0.2890(4) 0.0704(3) 0.6171(3) 0.056(2) Uani 1 1 d .
C221 C 0.1335(4) 0.0455(3) 0.5134(4) 0.068(2) Uani 1 1 d .
H221 H 0.1231 0.0809 0.5152 0.081 Uiso 1 1 calc R
C222 C 0.0940(5) 0.0150(5) 0.5361(5) 0.119(5) Uani 1 1 d .
H22A H 0.0530 0.0195 0.5140 0.179 Uiso 1 1 calc R
H22B H 0.0995 0.0261 0.5719 0.179 Uiso 1 1 calc R
H22C H 0.1043 -0.0199 0.5367 0.179 Uiso 1 1 calc R
C223 C 0.1228(5) 0.0338(4) 0.4550(4) 0.092(3) Uani 1 1 d .
H22D H 0.0814 0.0387 0.4345 0.139 Uiso 1 1 calc R
H22E H 0.1336 -0.0005 0.4517 0.139 Uiso 1 1 calc R
H22F H 0.1467 0.0556 0.4418 0.139 Uiso 1 1 calc R
C261 C 0.3241(3) 0.1104(3) 0.6562(3) 0.061(2) Uani 1 1 d .
H261 H 0.2960 0.1359 0.6596 0.073 Uiso 1 1 calc R
C262 C 0.3695(4) 0.1359(4) 0.6356(4) 0.076(3) Uani 1 1 d .
H26A H 0.3912 0.1608 0.6611 0.114 Uiso 1 1 calc R
H26B H 0.3490 0.1518 0.6018 0.114 Uiso 1 1 calc R
H26C H 0.3967 0.1113 0.6311 0.114 Uiso 1 1 calc R
C263 C 0.3568(4) 0.0878(4) 0.7127(4) 0.094(4) Uani 1 1 d .
H26D H 0.3790 0.1138 0.7363 0.142 Uiso 1 1 calc R
H26E H 0.3835 0.0619 0.7099 0.142 Uiso 1 1 calc R
H26F H 0.3280 0.0739 0.7267 0.142 Uiso 1 1 calc R
N3 N 0.2201(3) 0.1443(2) 0.3379(2) 0.0467(15) Uani 1 1 d .
C31 C 0.1986(4) 0.0935(3) 0.3409(3) 0.052(2) Uani 1 1 d .
C32 C 0.1369(4) 0.0833(3) 0.3148(3) 0.060(2) Uani 1 1 d .
C33 C 0.1173(5) 0.0351(4) 0.3161(4) 0.075(3) Uani 1 1 d .
H33 H 0.0771 0.0278 0.2990 0.090 Uiso 1 1 calc R
C34 C 0.1559(5) -0.0032(4) 0.3423(4) 0.079(3) Uani 1 1 d .
H34 H 0.1419 -0.0358 0.3421 0.095 Uiso 1 1 calc R
C35 C 0.2156(5) 0.0077(3) 0.3687(4) 0.072(3) Uani 1 1 d .
H35 H 0.2414 -0.0178 0.3866 0.087 Uiso 1 1 calc R
C36 C 0.2377(4) 0.0561(3) 0.3690(3) 0.058(2) Uani 1 1 d .
C321 C 0.0923(4) 0.1222(4) 0.2846(4) 0.077(3) Uani 1 1 d .
H321 H 0.1130 0.1545 0.2888 0.093 Uiso 1 1 calc R
C322 C 0.0404(4) 0.1282(4) 0.3053(4) 0.092(3) Uani 1 1 d .
H32A H 0.0138 0.1538 0.2850 0.138 Uiso 1 1 calc R
H32B H 0.0554 0.1377 0.3425 0.138 Uiso 1 1 calc R
H32C H 0.0192 0.0970 0.3015 0.138 Uiso 1 1 calc R
C323 C 0.0663(6) 0.1104(6) 0.2240(4) 0.137(6) Uani 1 1 d .
H32D H 0.0388 0.1364 0.2060 0.205 Uiso 1 1 calc R
H32E H 0.0458 0.0787 0.2187 0.205 Uiso 1 1 calc R
H32F H 0.0981 0.1088 0.2095 0.205 Uiso 1 1 calc R
C361 C 0.3040(4) 0.0653(3) 0.3972(3) 0.056(2) Uani 1 1 d .
H361 H 0.3088 0.1010 0.4066 0.068 Uiso 1 1 calc R
C362 C 0.3309(4) 0.0357(4) 0.4493(4) 0.076(3) Uani 1 1 d .
H36A H 0.3726 0.0437 0.4651 0.114 Uiso 1 1 calc R
H36B H 0.3264 0.0004 0.4418 0.114 Uiso 1 1 calc R
H36C H 0.3108 0.0445 0.4739 0.114 Uiso 1 1 calc R
C363 C 0.3388(4) 0.0554(4) 0.3600(4) 0.082(3) Uani 1 1 d .
H36D H 0.3804 0.0616 0.3788 0.122 Uiso 1 1 calc R
H36E H 0.3248 0.0773 0.3295 0.122 Uiso 1 1 calc R
H36F H 0.3334 0.0211 0.3482 0.122 Uiso 1 1 calc R
C37 C 0.2281(3) 0.1559(3) 0.2912(3) 0.051(2) Uani 1 1 d .
C371 C 0.2260(4) 0.1156(4) 0.2508(3) 0.075(3) Uani 1 1 d .
H37A H 0.2354 0.0838 0.2686 0.112 Uiso 1 1 calc R
H37B H 0.2546 0.1231 0.2336 0.112 Uiso 1 1 calc R
H37C H 0.1868 0.1143 0.2243 0.112 Uiso 1 1 calc R
C38 C 0.2369(4) 0.2047(3) 0.2758(3) 0.055(2) Uani 1 1 d .
H38 H 0.2502 0.2061 0.2467 0.065 Uiso 1 1 calc R
C39 C 0.2294(3) 0.2518(3) 0.2962(3) 0.049(2) Uani 1 1 d .
C391 C 0.2296(4) 0.2961(3) 0.2622(3) 0.067(3) Uani 1 1 d .
H39A H 0.2028 0.3211 0.2668 0.101 Uiso 1 1 calc R
H39B H 0.2169 0.2859 0.2252 0.101 Uiso 1 1 calc R
H39C H 0.2692 0.3097 0.2725 0.101 Uiso 1 1 calc R
N4 N 0.2207(3) 0.2574(2) 0.3439(2) 0.0459(15) Uani 1 1 d .
C41 C 0.2029(4) 0.3065(3) 0.3557(3) 0.052(2) Uani 1 1 d .
C42 C 0.2445(4) 0.3442(3) 0.3786(3) 0.062(2) Uani 1 1 d .
C43 C 0.2238(5) 0.3895(4) 0.3915(5) 0.093(4) Uani 1 1 d .
H43 H 0.2509 0.4150 0.4068 0.112 Uiso 1 1 calc R
C44 C 0.1640(5) 0.3974(4) 0.3824(5) 0.112(4) Uani 1 1 d .
H44 H 0.1510 0.4280 0.3914 0.134 Uiso 1 1 calc R
C45 C 0.1240(5) 0.3602(4) 0.3600(5) 0.102(4) Uani 1 1 d .
H45 H 0.0838 0.3658 0.3543 0.123 Uiso 1 1 calc R
C46 C 0.1414(3) 0.3143(3) 0.3455(3) 0.055(2) Uani 1 1 d .
C421 C 0.3106(4) 0.3382(3) 0.3882(3) 0.065(2) Uani 1 1 d .
H421 H 0.3177 0.3046 0.3764 0.079 Uiso 1 1 calc R
C422 C 0.3473(4) 0.3441(4) 0.4473(3) 0.072(3) Uani 1 1 d .
H42A H 0.3888 0.3395 0.4524 0.108 Uiso 1 1 calc R
H42B H 0.3350 0.3193 0.4678 0.108 Uiso 1 1 calc R
H42C H 0.3412 0.3771 0.4592 0.108 Uiso 1 1 calc R
C423 C 0.3338(5) 0.3780(4) 0.3575(4) 0.093(3) Uani 1 1 d .
H42D H 0.3756 0.3728 0.3643 0.139 Uiso 1 1 calc R
H42E H 0.3278 0.4110 0.3694 0.139 Uiso 1 1 calc R
H42F H 0.3123 0.3750 0.3197 0.139 Uiso 1 1 calc R
C461 C 0.0954(4) 0.2746(4) 0.3186(3) 0.066(2) Uani 1 1 d .
H461 H 0.1140 0.2417 0.3295 0.079 Uiso 1 1 calc R
C462 C 0.0769(5) 0.2781(4) 0.2568(4) 0.094(3) Uani 1 1 d .
H46A H 0.0485 0.2521 0.2405 0.141 Uiso 1 1 calc R
H46B H 0.1115 0.2740 0.2464 0.141 Uiso 1 1 calc R
H46C H 0.0591 0.3103 0.2450 0.141 Uiso 1 1 calc R
C463 C 0.0385(4) 0.2768(4) 0.3347(4) 0.085(3) Uani 1 1 d .
H46D H 0.0117 0.2504 0.3168 0.128 Uiso 1 1 calc R
H46E H 0.0192 0.3087 0.3243 0.128 Uiso 1 1 calc R
H46F H 0.0495 0.2728 0.3728 0.128 Uiso 1 1 calc R
O5 O 0.3379(2) 0.1996(2) 0.4290(2) 0.0532(14) Uani 1 1 d .
C51 C 0.3681(3) 0.1996(3) 0.3900(3) 0.053(2) Uani 1 1 d .
H51A H 0.3606 0.2309 0.3700 0.064 Uiso 1 1 calc R
H51B H 0.3536 0.1721 0.3648 0.064 Uiso 1 1 calc R
C52 C 0.4326(4) 0.1937(5) 0.4195(4) 0.112(5) Uani 1 1 d .
H52A H 0.4560 0.2142 0.4037 0.134 Uiso 1 1 calc R
H52B H 0.4448 0.1589 0.4198 0.134 Uiso 1 1 calc R
C53 C 0.4392(4) 0.2115(5) 0.4753(4) 0.095(4) Uani 1 1 d .
H53A H 0.4735 0.1961 0.5019 0.114 Uiso 1 1 calc R
H53B H 0.4435 0.2478 0.4781 0.114 Uiso 1 1 calc R
C54 C 0.3838(4) 0.1954(4) 0.4822(3) 0.082(3) Uani 1 1 d .
H54A H 0.3743 0.2168 0.5078 0.099 Uiso 1 1 calc R
H54B H 0.3870 0.1610 0.4949 0.099 Uiso 1 1 calc R
Y6 Y 0.68301(3) 0.20423(2) 0.03761(2) 0.02187(14) Uani 1 1 d .
Y8 Y 0.64638(3) 0.20567(3) 0.16693(3) 0.03818(18) Uani 1 1 d .
Cl6 Cl 0.74791(9) 0.19708(9) 0.14707(8) 0.0645(6) Uani 1 1 d .
Cl7 Cl 0.61685(11) 0.14496(8) 0.08088(8) 0.0647(6) Uani 1 1 d .
Cl8 Cl 0.63096(11) 0.27230(8) 0.08717(8) 0.0612(6) Uani 1 1 d .
Cl9 Cl 0.62400(9) 0.25021(7) -0.04850(7) 0.0558(5) Uani 1 1 d .
N6 N 0.7760(3) 0.2185(2) 0.0297(2) 0.0444(15) Uani 1 1 d .
C61 C 0.8222(3) 0.2472(3) 0.0693(3) 0.048(2) Uani 1 1 d .
C62 C 0.8149(4) 0.2983(3) 0.0765(3) 0.051(2) Uani 1 1 d .
C63 C 0.8603(4) 0.3240(4) 0.1143(4) 0.069(3) Uani 1 1 d .
H63 H 0.8561 0.3581 0.1198 0.083 Uiso 1 1 calc R
C64 C 0.9122(4) 0.2990(4) 0.1443(3) 0.072(3) Uani 1 1 d .
H64 H 0.9431 0.3169 0.1688 0.086 Uiso 1 1 calc R
C65 C 0.9185(4) 0.2488(4) 0.1382(3) 0.066(3) Uani 1 1 d .
H65 H 0.9532 0.2327 0.1593 0.079 Uiso 1 1 calc R
C66 C 0.8737(4) 0.2210(3) 0.1007(3) 0.059(2) Uani 1 1 d .
C621 C 0.7588(4) 0.3275(3) 0.0429(3) 0.063(2) Uani 1 1 d .
H621 H 0.7262 0.3031 0.0307 0.076 Uiso 1 1 calc R
C622 C 0.7400(4) 0.3664(4) 0.0744(5) 0.100(4) Uani 1 1 d .
H62A H 0.7338 0.3510 0.1048 0.150 Uiso 1 1 calc R
H62B H 0.7035 0.3818 0.0520 0.150 Uiso 1 1 calc R
H62C H 0.7705 0.3916 0.0866 0.150 Uiso 1 1 calc R
C623 C 0.7669(6) 0.3497(5) -0.0071(5) 0.125(5) Uani 1 1 d .
H62D H 0.7783 0.3236 -0.0267 0.187 Uiso 1 1 calc R
H62E H 0.7975 0.3750 0.0032 0.187 Uiso 1 1 calc R
H62F H 0.7301 0.3645 -0.0293 0.187 Uiso 1 1 calc R
C661 C 0.8838(4) 0.1661(4) 0.0951(4) 0.072(3) Uani 1 1 d .
H661 H 0.8487 0.1528 0.0668 0.086 Uiso 1 1 calc R
C662 C 0.8907(5) 0.1372(4) 0.1463(4) 0.100(4) Uani 1 1 d .
H66A H 0.8962 0.1022 0.1407 0.150 Uiso 1 1 calc R
H66B H 0.8555 0.1415 0.1557 0.150 Uiso 1 1 calc R
H66C H 0.9247 0.1497 0.1748 0.150 Uiso 1 1 calc R
C663 C 0.9387(5) 0.1560(4) 0.0784(4) 0.103(4) Uani 1 1 d .
H66D H 0.9432 0.1205 0.0748 0.154 Uiso 1 1 calc R
H66E H 0.9738 0.1691 0.1052 0.154 Uiso 1 1 calc R
H66F H 0.9333 0.1721 0.0446 0.154 Uiso 1 1 calc R
C67 C 0.7850(3) 0.2073(3) -0.0166(3) 0.048(2) Uani 1 1 d .
C671 C 0.8342(4) 0.2325(4) -0.0299(3) 0.068(3) Uani 1 1 d .
H67A H 0.8174 0.2546 -0.0599 0.103 Uiso 1 1 calc R
H67B H 0.8584 0.2077 -0.0387 0.103 Uiso 1 1 calc R
H67C H 0.8582 0.2516 0.0006 0.103 Uiso 1 1 calc R
C68 C 0.7530(3) 0.1709(3) -0.0525(3) 0.048(2) Uani 1 1 d .
H68 H 0.7599 0.1712 -0.0850 0.057 Uiso 1 1 calc R
C69 C 0.7132(3) 0.1347(3) -0.0498(3) 0.0427(18) Uani 1 1 d .
C691 C 0.6994(4) 0.0934(3) -0.0917(3) 0.054(2) Uani 1 1 d .
H69A H 0.7073 0.0613 -0.0742 0.080 Uiso 1 1 calc R
H69B H 0.7239 0.0975 -0.1136 0.080 Uiso 1 1 calc R
H69C H 0.6581 0.0952 -0.1139 0.080 Uiso 1 1 calc R
N7 N 0.6873(3) 0.1331(2) -0.0124(2) 0.0421(15) Uani 1 1 d .
C71 C 0.6544(3) 0.0873(3) -0.0080(3) 0.0442(18) Uani 1 1 d .
C72 C 0.5940(3) 0.0818(3) -0.0372(3) 0.0404(17) Uani 1 1 d .
C73 C 0.5654(4) 0.0391(3) -0.0287(3) 0.058(2) Uani 1 1 d .
H73 H 0.5249 0.0350 -0.0477 0.070 Uiso 1 1 calc R
C74 C 0.5951(4) 0.0023(3) 0.0071(4) 0.067(2) Uani 1 1 d .
H74 H 0.5754 -0.0266 0.0114 0.080 Uiso 1 1 calc R
C75 C 0.6547(4) 0.0093(3) 0.0364(4) 0.068(3) Uani 1 1 d .
H75 H 0.6747 -0.0150 0.0613 0.081 Uiso 1 1 calc R
C76 C 0.6856(4) 0.0514(3) 0.0297(3) 0.057(2) Uani 1 1 d .
C721 C 0.5593(4) 0.1209(3) -0.0781(3) 0.053(2) Uani 1 1 d .
H721 H 0.5873 0.1467 -0.0813 0.063 Uiso 1 1 calc R
C722 C 0.5290(4) 0.0971(3) -0.1338(3) 0.076(3) Uani 1 1 d .
H72A H 0.5083 0.1226 -0.1588 0.114 Uiso 1 1 calc R
H72B H 0.5011 0.0719 -0.1314 0.114 Uiso 1 1 calc R
H72C H 0.5587 0.0819 -0.1458 0.114 Uiso 1 1 calc R
C723 C 0.5114(4) 0.1464(4) -0.0596(4) 0.078(3) Uani 1 1 d .
H72D H 0.4903 0.1710 -0.0857 0.116 Uiso 1 1 calc R
H72E H 0.5303 0.1625 -0.0256 0.116 Uiso 1 1 calc R
H72F H 0.4838 0.1215 -0.0560 0.116 Uiso 1 1 calc R
C761 C 0.7519(4) 0.0569(4) 0.0625(4) 0.076(3) Uani 1 1 d .
H761 H 0.7619 0.0925 0.0609 0.091 Uiso 1 1 calc R
C762 C 0.7654(4) 0.0444(4) 0.1206(4) 0.083(3) Uani 1 1 d .
H76A H 0.7416 0.0651 0.1351 0.125 Uiso 1 1 calc R
H76B H 0.8069 0.0504 0.1400 0.125 Uiso 1 1 calc R
H76C H 0.7563 0.0097 0.1240 0.125 Uiso 1 1 calc R
C763 C 0.7908(5) 0.0276(6) 0.0381(5) 0.131(6) Uani 1 1 d .
H76D H 0.7814 0.0371 0.0012 0.197 Uiso 1 1 calc R
H76E H 0.7835 -0.0077 0.0402 0.197 Uiso 1 1 calc R
H76F H 0.8320 0.0347 0.0575 0.197 Uiso 1 1 calc R
N8 N 0.6623(3) 0.1518(2) 0.2402(2) 0.0483(16) Uani 1 1 d .
C81 C 0.6845(4) 0.1020(3) 0.2354(3) 0.053(2) Uani 1 1 d .
C82 C 0.6450(4) 0.0645(3) 0.2051(3) 0.055(2) Uani 1 1 d .
C83 C 0.6690(5) 0.0173(3) 0.2015(4) 0.073(3) Uani 1 1 d .
H83 H 0.6440 -0.0079 0.1818 0.088 Uiso 1 1 calc R
C84 C 0.7289(6) 0.0072(4) 0.2264(4) 0.086(3) Uani 1 1 d .
H84 H 0.7440 -0.0243 0.2228 0.104 Uiso 1 1 calc R
C85 C 0.7660(4) 0.0438(4) 0.2563(4) 0.074(3) Uani 1 1 d .
H85 H 0.8061 0.0362 0.2735 0.089 Uiso 1 1 calc R
C86 C 0.7458(4) 0.0920(3) 0.2621(3) 0.061(2) Uani 1 1 d .
C821 C 0.5790(4) 0.0732(3) 0.1788(3) 0.065(2) Uani 1 1 d .
H821 H 0.5732 0.1093 0.1720 0.078 Uiso 1 1 calc R
C822 C 0.5511(5) 0.0465(4) 0.1251(4) 0.081(3) Uani 1 1 d .
H82A H 0.5094 0.0544 0.1105 0.121 Uiso 1 1 calc R
H82B H 0.5560 0.0108 0.1302 0.121 Uiso 1 1 calc R
H82C H 0.5705 0.0574 0.1006 0.121 Uiso 1 1 calc R
C823 C 0.5457(5) 0.0586(5) 0.2179(4) 0.106(4) Uani 1 1 d .
H82D H 0.5037 0.0647 0.2009 0.159 Uiso 1 1 calc R
H82E H 0.5605 0.0786 0.2499 0.159 Uiso 1 1 calc R
H82F H 0.5522 0.0237 0.2270 0.159 Uiso 1 1 calc R
C861 C 0.7880(4) 0.1304(4) 0.2960(4) 0.083(3) Uani 1 1 d .
H861 H 0.7663 0.1620 0.2943 0.099 Uiso 1 1 calc R
C862 C 0.8411(5) 0.1402(4) 0.2781(4) 0.096(3) Uani 1 1 d .
H86A H 0.8665 0.1650 0.3010 0.144 Uiso 1 1 calc R
H86B H 0.8272 0.1523 0.2417 0.144 Uiso 1 1 calc R
H86C H 0.8631 0.1096 0.2801 0.144 Uiso 1 1 calc R
C863 C 0.8131(6) 0.1133(7) 0.3548(4) 0.170(8) Uani 1 1 d .
H86D H 0.8396 0.1386 0.3759 0.255 Uiso 1 1 calc R
H86E H 0.8346 0.0824 0.3570 0.255 Uiso 1 1 calc R
H86F H 0.7809 0.1082 0.3682 0.255 Uiso 1 1 calc R
C87 C 0.6529(4) 0.1633(3) 0.2865(3) 0.054(2) Uani 1 1 d .
C871 C 0.6543(5) 0.1215(3) 0.3264(3) 0.077(3) Uani 1 1 d .
H87A H 0.6148 0.1162 0.3273 0.116 Uiso 1 1 calc R
H87B H 0.6805 0.1309 0.3615 0.116 Uiso 1 1 calc R
H87C H 0.6685 0.0910 0.3155 0.116 Uiso 1 1 calc R
C88 C 0.6424(4) 0.2110(3) 0.3019(3) 0.051(2) Uani 1 1 d .
H88 H 0.6275 0.2119 0.3301 0.061 Uiso 1 1 calc R
C89 C 0.6505(3) 0.2578(3) 0.2820(3) 0.049(2) Uani 1 1 d .
C891 C 0.6482(4) 0.3016(3) 0.3169(3) 0.060(2) Uani 1 1 d .
H89A H 0.6751 0.3272 0.3139 0.090 Uiso 1 1 calc R
H89B H 0.6595 0.2907 0.3536 0.090 Uiso 1 1 calc R
H89C H 0.6083 0.3148 0.3056 0.090 Uiso 1 1 calc R
N9 N 0.6602(3) 0.2648(2) 0.2353(2) 0.0436(15) Uani 1 1 d .
C91 C 0.6778(4) 0.3146(3) 0.2238(3) 0.048(2) Uani 1 1 d .
C92 C 0.6352(4) 0.3523(3) 0.2017(3) 0.054(2) Uani 1 1 d .
C93 C 0.6552(5) 0.3989(3) 0.1911(4) 0.074(3) Uani 1 1 d .
H93 H 0.6278 0.4243 0.1760 0.089 Uiso 1 1 calc R
C94 C 0.7159(5) 0.4081(4) 0.2028(4) 0.084(3) Uani 1 1 d .
H94 H 0.7287 0.4395 0.1959 0.101 Uiso 1 1 calc R
C95 C 0.7570(4) 0.3705(4) 0.2246(4) 0.070(3) Uani 1 1 d .
H95 H 0.7973 0.3770 0.2320 0.084 Uiso 1 1 calc R
C96 C 0.7396(4) 0.3237(3) 0.2357(3) 0.059(2) Uani 1 1 d .
C921 C 0.5684(4) 0.3454(3) 0.1900(3) 0.058(2) Uani 1 1 d .
H921 H 0.5620 0.3114 0.2012 0.069 Uiso 1 1 calc R
C922 C 0.5429(4) 0.3832(4) 0.2212(3) 0.078(3) Uani 1 1 d .
H92A H 0.5010 0.3772 0.2127 0.116 Uiso 1 1 calc R
H92B H 0.5490 0.4169 0.2111 0.116 Uiso 1 1 calc R
H92C H 0.5630 0.3789 0.2591 0.116 Uiso 1 1 calc R
C923 C 0.5330(4) 0.3506(4) 0.1308(3) 0.083(3) Uani 1 1 d .
H92D H 0.4914 0.3455 0.1250 0.124 Uiso 1 1 calc R
H92E H 0.5463 0.3259 0.1110 0.124 Uiso 1 1 calc R
H92F H 0.5388 0.3836 0.1188 0.124 Uiso 1 1 calc R
C961 C 0.7854(4) 0.2838(3) 0.2612(3) 0.059(2) Uani 1 1 d .
H961 H 0.7664 0.2512 0.2492 0.071 Uiso 1 1 calc R
C962 C 0.8040(4) 0.2846(4) 0.3221(3) 0.078(3) Uani 1 1 d .
H96A H 0.8329 0.2586 0.3369 0.116 Uiso 1 1 calc R
H96B H 0.7697 0.2791 0.3325 0.116 Uiso 1 1 calc R
H96C H 0.8213 0.3167 0.3353 0.116 Uiso 1 1 calc R
C963 C 0.8420(4) 0.2863(4) 0.2448(4) 0.086(3) Uani 1 1 d .
H96D H 0.8688 0.2597 0.2624 0.129 Uiso 1 1 calc R
H96E H 0.8613 0.3181 0.2554 0.129 Uiso 1 1 calc R
H96F H 0.8307 0.2825 0.2066 0.129 Uiso 1 1 calc R
O10 O 0.5436(2) 0.2074(2) 0.14798(19) 0.0564(15) Uani 1 1 d .
C101 C 0.4979(7) 0.2191(7) 0.0932(7) 0.047(4) Uiso 0.50 1 d P
C102 C 0.4401(7) 0.2190(6) 0.1013(6) 0.048(4) Uiso 0.50 1 d P
C103 C 0.4518(8) 0.1785(7) 0.1520(7) 0.050(4) Uiso 0.50 1 d P
C104 C 0.5121(4) 0.2037(3) 0.1878(4) 0.063(2) Uiso 1 1 d .
C105 C 0.5005(7) 0.1964(6) 0.0931(6) 0.038(4) Uiso 0.50 1 d P
C106 C 0.4435(11) 0.1896(10) 0.0935(10) 0.096(7) Uiso 0.50 1 d P
C107 C 0.4432(10) 0.2016(9) 0.1557(9) 0.077(6) Uiso 0.50 1 d P
C291 C 0.4405(6) 0.3216(5) 0.7881(5) 0.088(3) Uani 1 1 d .
C292 C 0.3900(5) 0.2951(5) 0.7584(4) 0.083(3) Uani 1 1 d .
H292 H 0.3554 0.3122 0.7388 0.100 Uiso 1 1 calc R
C293 C 0.3910(5) 0.2432(5) 0.7580(4) 0.101(4) Uani 1 1 d .
H293 H 0.3572 0.2256 0.7373 0.121 Uiso 1 1 calc R
C294 C 0.4400(5) 0.2179(5) 0.7869(4) 0.096(3) Uani 1 1 d .
H294 H 0.4389 0.1830 0.7874 0.115 Uiso 1 1 calc R
C295 C 0.4917(5) 0.2421(5) 0.8159(4) 0.082(3) Uani 1 1 d .
H295 H 0.5261 0.2244 0.8346 0.098 Uiso 1 1 calc R
C296 C 0.4904(5) 0.2952(5) 0.8161(4) 0.093(3) Uani 1 1 d .
H296 H 0.5246 0.3127 0.8359 0.112 Uiso 1 1 calc R
C297 C 0.4406(7) 0.3755(5) 0.7874(6) 0.143(5) Uani 1 1 d .
H29A H 0.4138 0.3879 0.8045 0.215 Uiso 1 1 calc R
H29B H 0.4278 0.3870 0.7509 0.215 Uiso 1 1 calc R
H29C H 0.4801 0.3876 0.8062 0.215 Uiso 1 1 calc R
C491 C 0.4744(4) 0.9581(3) 0.5858(4) 0.069(3) Uani 1 1 d .
C492 C 0.4337(5) 0.9243(4) 0.5905(5) 0.087(3) Uani 1 1 d .
H492 H 0.4188 0.9272 0.6186 0.105 Uiso 1 1 calc R
C493 C 0.4146(4) 0.8860(4) 0.5542(6) 0.094(4) Uani 1 1 d .
H493 H 0.3875 0.8626 0.5584 0.113 Uiso 1 1 calc R
C494 C 0.4347(6) 0.8818(5) 0.5122(5) 0.104(4) Uani 1 1 d .
H494 H 0.4207 0.8563 0.4870 0.125 Uiso 1 1 calc R
C495 C 0.4763(6) 0.9159(6) 0.5074(5) 0.117(4) Uani 1 1 d .
H495 H 0.4904 0.9135 0.4788 0.141 Uiso 1 1 calc R
C496 C 0.4970(5) 0.9536(4) 0.5451(5) 0.089(3) Uani 1 1 d .
H496 H 0.5261 0.9758 0.5427 0.106 Uiso 1 1 calc R
C497 C 0.4980(6) 1.0008(4) 0.6266(5) 0.122(4) Uani 1 1 d .
H49A H 0.4667 1.0246 0.6231 0.182 Uiso 1 1 calc R
H49B H 0.5306 1.0172 0.6198 0.182 Uiso 1 1 calc R
H49C H 0.5116 0.9871 0.6623 0.182 Uiso 1 1 calc R
C591 C 0.3560(6) 0.4595(4) 0.6595(5) 0.104(4) Uani 1 1 d .
C592 C 0.3656(7) 0.4596(5) 0.6156(6) 0.117(5) Uani 1 1 d .
H592 H 0.3884 0.4855 0.6091 0.141 Uiso 1 1 calc R
C593 C 0.3428(7) 0.4215(5) 0.5751(5) 0.124(5) Uani 1 1 d .
H593 H 0.3488 0.4224 0.5422 0.148 Uiso 1 1 calc R
C594 C 0.3114(6) 0.3835(5) 0.5894(9) 0.172(9) Uani 1 1 d .
H594 H 0.2948 0.3559 0.5679 0.206 Uiso 1 1 calc R
C595 C 0.3075(11) 0.3931(15) 0.6461(14) 0.37(3) Uani 1 1 d .
H595 H 0.3039 0.3666 0.6677 0.443 Uiso 1 1 calc R
C596 C 0.3090(19) 0.4285(14) 0.658(2) 0.57(5) Uani 1 1 d .
H596 H 0.2784 0.4409 0.6690 0.679 Uiso 1 1 calc R
C597 C 0.3711(8) 0.4992(4) 0.7012(5) 0.158(7) Uani 1 1 d .
H59A H 0.4050 0.4888 0.7312 0.238 Uiso 1 1 calc R
H59B H 0.3377 0.5048 0.7129 0.238 Uiso 1 1 calc R
H59C H 0.3804 0.5298 0.6865 0.238 Uiso 1 1 calc R
C791 C 0.1328(8) 0.5670(7) 0.6033(8) 0.066(5) Uiso 0.50 1 d P
C792 C 0.1096(11) 0.5749(10) 0.6387(10) 0.108(8) Uiso 0.50 1 d P
H792 H 0.0828 0.6016 0.6312 0.129 Uiso 0.50 1 calc PR
C793 C 0.1167(14) 0.5520(11) 0.6846(12) 0.135(10) Uiso 0.50 1 d P
H793 H 0.0961 0.5599 0.7077 0.162 Uiso 0.50 1 calc PR
C794 C 0.1564(13) 0.5170(11) 0.6929(12) 0.124(9) Uiso 0.50 1 d P
H794 H 0.1632 0.4999 0.7251 0.149 Uiso 0.50 1 calc PR
C795 C 0.1893(13) 0.5004(11) 0.6649(11) 0.122(9) Uiso 0.50 1 d P
H795 H 0.2187 0.4757 0.6750 0.147 Uiso 0.50 1 calc PR
C796 C 0.1716(13) 0.5261(11) 0.6200(12) 0.137(10) Uiso 0.50 1 d P
H796 H 0.1879 0.5152 0.5947 0.164 Uiso 0.50 1 calc PR
C797 C 0.1143(13) 0.5849(11) 0.5613(12) 0.143(11) Uiso 0.50 1 d P
H79A H 0.0930 0.6152 0.5630 0.214 Uiso 0.50 1 calc PR
H79B H 0.0877 0.5618 0.5368 0.214 Uiso 0.50 1 calc PR
H79C H 0.1467 0.5928 0.5489 0.214 Uiso 0.50 1 calc PR
C991 C 0.0150(12) 0.0554(11) 0.6856(12) 0.124(9) Uiso 0.50 1 d P
C992 C 0.0507(9) 0.0027(7) 0.6930(8) 0.077(5) Uiso 0.50 1 d P
H992 H 0.0582 -0.0184 0.6680 0.092 Uiso 0.50 1 calc PR
C993 C 0.0656(11) -0.0007(9) 0.7447(10) 0.104(7) Uiso 0.50 1 d P
H993 H 0.0995 -0.0209 0.7562 0.125 Uiso 0.50 1 calc PR
C994 C 0.0541(13) 0.0116(11) 0.7876(13) 0.130(10) Uiso 0.50 1 d P
H994 H 0.0703 -0.0024 0.8217 0.156 Uiso 0.50 1 calc PR
C995 C 0.0167(18) 0.0463(15) 0.7735(16) 0.183(14) Uiso 0.50 1 d P
H995 H 0.0002 0.0573 0.7986 0.219 Uiso 0.50 1 calc PR
C996 C -0.0016(9) 0.0687(8) 0.7264(9) 0.085(6) Uiso 0.50 1 d P
H996 H -0.0278 0.0956 0.7216 0.102 Uiso 0.50 1 calc PR
C997 C 0.0024(12) 0.0622(10) 0.6358(11) 0.122(9) Uiso 0.50 1 d P
H99A H -0.0316 0.0839 0.6226 0.183 Uiso 0.50 1 calc PR
H99B H -0.0064 0.0304 0.6176 0.183 Uiso 0.50 1 calc PR
H99C H 0.0359 0.0773 0.6292 0.183 Uiso 0.50 1 calc PR
C981 C 0.0443(16) 0.4882(12) 0.4514(14) 0.148(11) Uiso 0.50 1 d P
C982 C -0.004(2) 0.5146(18) 0.4224(19) 0.223(19) Uiso 0.50 1 d P
C983 C 0.0381(14) 0.4781(12) 0.5170(13) 0.155(12) Uiso 0.50 1 d P

loop_
_atom_site_aniso_label
_atom_site_aniso_U_11
_atom_site_aniso_U_22
_atom_site_aniso_U_33
_atom_site_aniso_U_23
_atom_site_aniso_U_13
_atom_site_aniso_U_12
Y1 0.0182(3) 0.0309(3) 0.0152(3) 0.0008(2) 0.0026(2) 0.0001(2)
Y3 0.0382(4) 0.0438(4) 0.0271(4) 0.0020(3) 0.0096(3) -0.0008(3)
Cl1 0.0431(12) 0.1107(18) 0.0344(10) 0.0000(11) 0.0077(9) -0.0049(11)
Cl2 0.0750(15) 0.0587(12) 0.0541(12) 0.0175(10) 0.0344(11) 0.0214(11)
Cl3 0.0827(16) 0.0529(12) 0.0581(13) -0.0106(10) 0.0352(12) -0.0185(11)
Cl4 0.0645(14) 0.0731(14) 0.0422(11) -0.0059(10) 0.0020(10) -0.0105(11)
N1 0.042(4) 0.070(4) 0.036(4) -0.005(3) 0.005(3) 0.005(3)
C11 0.044(5) 0.073(6) 0.042(5) -0.008(4) 0.010(4) 0.012(4)
C12 0.051(6) 0.072(6) 0.056(5) -0.011(5) 0.011(4) 0.007(5)
C13 0.059(6) 0.073(6) 0.071(6) 0.003(5) 0.011(5) 0.021(5)
C14 0.052(6) 0.096(8) 0.065(6) 0.013(6) 0.011(5) 0.028(5)
C15 0.043(5) 0.105(8) 0.053(5) -0.011(5) 0.007(4) 0.016(5)
C16 0.032(5) 0.082(6) 0.044(5) -0.007(4) 0.008(4) 0.007(4)
C121 0.067(7) 0.071(6) 0.089(7) -0.002(6) 0.020(6) 0.008(5)
C122 0.149(13) 0.161(13) 0.110(10) -0.077(10) 0.034(9) -0.042(10)
C123 0.076(8) 0.085(8) 0.142(11) 0.006(8) 0.013(7) -0.004(6)
C161 0.048(5) 0.077(7) 0.064(6) -0.013(5) 0.001(4) 0.000(5)
C162 0.057(6) 0.103(8) 0.095(7) -0.035(6) 0.032(5) -0.018(5)
C163 0.089(8) 0.113(9) 0.080(7) -0.004(7) 0.031(6) -0.009(7)
C17 0.044(5) 0.079(6) 0.036(4) -0.007(4) 0.009(4) 0.001(4)
C171 0.048(5) 0.120(8) 0.051(5) -0.017(5) 0.017(4) 0.022(5)
C18 0.043(5) 0.089(6) 0.033(4) -0.010(4) 0.013(4) -0.006(5)
C19 0.040(5) 0.067(5) 0.042(5) 0.000(4) 0.010(4) -0.008(4)
C191 0.076(7) 0.095(7) 0.049(5) 0.023(5) 0.026(5) -0.017(5)
N2 0.041(4) 0.062(4) 0.042(4) 0.004(3) 0.011(3) -0.001(3)
C21 0.054(5) 0.046(5) 0.048(5) 0.009(4) 0.022(4) -0.001(4)
C22 0.044(5) 0.056(5) 0.062(5) 0.006(4) 0.022(4) -0.001(4)
C23 0.068(7) 0.057(6) 0.088(7) 0.004(5) 0.011(6) -0.009(5)
C24 0.071(7) 0.058(6) 0.111(8) 0.016(6) 0.014(6) 0.015(5)
C25 0.041(5) 0.079(7) 0.086(7) 0.028(6) 0.017(5) 0.013(5)
C26 0.049(5) 0.054(5) 0.059(5) 0.018(4) 0.011(4) 0.000(4)
C221 0.056(6) 0.065(6) 0.073(6) -0.011(5) 0.009(5) -0.009(4)
C222 0.055(7) 0.183(13) 0.113(9) 0.014(9) 0.020(6) -0.044(8)
C223 0.075(7) 0.114(9) 0.070(7) -0.010(6) 0.001(6) 0.002(6)
C261 0.035(5) 0.078(6) 0.059(5) 0.016(5) 0.003(4) -0.005(4)
C262 0.057(6) 0.086(7) 0.080(7) 0.015(5) 0.018(5) -0.018(5)
C263 0.071(7) 0.134(10) 0.068(7) 0.039(7) 0.011(5) -0.009(7)
N3 0.051(4) 0.053(4) 0.036(4) -0.004(3) 0.015(3) -0.004(3)
C31 0.061(6) 0.048(5) 0.047(5) -0.011(4) 0.019(4) -0.004(4)
C32 0.054(6) 0.060(6) 0.059(5) -0.013(4) 0.011(4) -0.016(4)
C33 0.067(7) 0.084(7) 0.072(6) -0.019(6) 0.021(5) -0.023(6)
C34 0.082(8) 0.065(6) 0.105(8) -0.021(6) 0.051(7) -0.032(6)
C35 0.081(7) 0.054(6) 0.085(7) -0.006(5) 0.032(6) -0.004(5)
C36 0.068(6) 0.045(5) 0.059(5) -0.009(4) 0.020(5) -0.002(4)
C321 0.048(6) 0.091(7) 0.085(7) -0.009(6) 0.013(5) -0.004(5)
C322 0.057(6) 0.132(10) 0.085(7) -0.014(7) 0.022(6) 0.000(6)
C323 0.101(10) 0.231(17) 0.061(7) 0.013(9) 0.005(7) 0.034(10)
C361 0.055(5) 0.057(5) 0.063(5) -0.001(4) 0.029(4) 0.012(4)
C362 0.063(6) 0.077(7) 0.088(7) 0.005(6) 0.024(5) 0.014(5)
C363 0.064(6) 0.093(7) 0.099(8) -0.014(6) 0.042(6) 0.000(5)
C37 0.039(5) 0.074(6) 0.038(4) -0.006(4) 0.011(4) 0.003(4)
C371 0.078(7) 0.094(7) 0.055(5) -0.027(5) 0.026(5) -0.007(5)
C38 0.061(6) 0.070(6) 0.036(4) 0.002(4) 0.020(4) -0.003(4)
C39 0.039(5) 0.069(6) 0.035(4) 0.007(4) 0.005(3) -0.006(4)
C391 0.075(7) 0.084(6) 0.042(5) 0.023(5) 0.020(5) 0.005(5)
N4 0.051(4) 0.051(4) 0.033(3) 0.001(3) 0.011(3) 0.000(3)
C41 0.057(6) 0.047(5) 0.044(5) 0.007(4) 0.007(4) 0.003(4)
C42 0.061(6) 0.053(5) 0.063(6) 0.012(4) 0.010(5) 0.007(4)
C43 0.073(8) 0.052(6) 0.137(10) -0.002(6) 0.012(7) 0.008(5)
C44 0.088(9) 0.062(7) 0.170(13) -0.017(7) 0.025(8) 0.026(6)
C45 0.064(7) 0.066(7) 0.150(11) -0.014(7) 0.003(7) 0.020(6)
C46 0.038(5) 0.069(6) 0.056(5) 0.010(4) 0.015(4) 0.006(4)
C421 0.069(6) 0.053(5) 0.068(6) 0.010(4) 0.015(5) -0.011(4)
C422 0.057(6) 0.092(7) 0.064(6) 0.009(5) 0.017(5) -0.017(5)
C423 0.084(8) 0.117(9) 0.078(7) 0.017(6) 0.028(6) -0.031(7)
C461 0.041(5) 0.085(6) 0.053(5) -0.009(5) -0.006(4) 0.013(5)
C462 0.083(8) 0.134(10) 0.051(6) 0.011(6) 0.006(5) 0.013(7)
C463 0.067(7) 0.096(8) 0.092(8) -0.015(6) 0.024(6) 0.016(6)
O5 0.042(3) 0.069(4) 0.042(3) -0.001(3) 0.006(3) 0.000(3)
C51 0.031(4) 0.087(6) 0.052(5) 0.002(4) 0.027(4) -0.003(4)
C52 0.040(6) 0.247(16) 0.060(6) -0.028(8) 0.033(5) -0.019(7)
C53 0.059(7) 0.159(11) 0.055(6) -0.004(6) 0.004(5) -0.005(7)
C54 0.053(6) 0.142(10) 0.037(5) -0.005(5) -0.004(4) 0.005(6)
Y6 0.0218(3) 0.0268(3) 0.0144(3) 0.0029(2) 0.0028(2) -0.0050(2)
Y8 0.0409(4) 0.0473(4) 0.0237(3) 0.0017(3) 0.0076(3) -0.0053(3)
Cl6 0.0444(12) 0.1117(18) 0.0329(10) 0.0058(11) 0.0076(9) 0.0043(11)
Cl7 0.0929(17) 0.0633(13) 0.0495(12) -0.0139(10) 0.0393(12) -0.0370(12)
Cl8 0.0895(16) 0.0556(12) 0.0502(12) 0.0134(10) 0.0391(11) 0.0179(11)
Cl9 0.0667(14) 0.0524(12) 0.0373(10) 0.0051(9) 0.0034(9) 0.0042(10)
N6 0.034(4) 0.060(4) 0.035(3) 0.007(3) 0.006(3) -0.014(3)
C61 0.042(5) 0.064(5) 0.037(4) 0.007(4) 0.012(4) -0.013(4)
C62 0.050(5) 0.057(5) 0.043(5) -0.005(4) 0.010(4) -0.019(4)
C63 0.061(6) 0.073(6) 0.067(6) -0.010(5) 0.015(5) -0.020(5)
C64 0.060(7) 0.104(8) 0.045(5) -0.021(5) 0.010(5) -0.033(6)
C65 0.034(5) 0.103(8) 0.050(5) -0.004(5) 0.002(4) -0.008(5)
C66 0.052(5) 0.077(6) 0.040(5) 0.004(4) 0.007(4) -0.012(5)
C621 0.073(6) 0.056(5) 0.060(5) 0.001(4) 0.022(5) -0.023(5)
C622 0.070(7) 0.088(8) 0.125(9) -0.048(7) 0.011(7) 0.001(6)
C623 0.123(10) 0.144(11) 0.137(11) 0.083(9) 0.084(9) 0.049(9)
C661 0.049(6) 0.084(7) 0.062(6) 0.012(5) -0.006(4) 0.001(5)
C662 0.083(8) 0.113(9) 0.105(8) 0.057(7) 0.034(7) 0.009(7)
C663 0.103(9) 0.115(9) 0.094(8) 0.014(7) 0.038(7) 0.019(7)
C67 0.043(5) 0.065(5) 0.035(4) 0.015(4) 0.011(4) -0.010(4)
C671 0.076(6) 0.087(7) 0.046(5) -0.004(5) 0.027(5) -0.028(5)
C68 0.055(5) 0.054(5) 0.029(4) 0.007(4) 0.009(4) -0.017(4)
C69 0.044(5) 0.054(5) 0.028(4) 0.005(3) 0.010(3) 0.000(4)
C691 0.061(5) 0.056(5) 0.048(5) -0.004(4) 0.025(4) -0.005(4)
N7 0.039(4) 0.046(4) 0.038(3) 0.005(3) 0.010(3) -0.002(3)
C71 0.048(5) 0.043(4) 0.042(4) 0.000(4) 0.017(4) -0.005(4)
C72 0.039(4) 0.044(4) 0.043(4) -0.005(3) 0.021(4) -0.009(3)
C73 0.058(6) 0.059(5) 0.052(5) -0.007(4) 0.012(4) -0.010(4)
C74 0.071(7) 0.060(6) 0.067(6) -0.003(5) 0.021(5) -0.019(5)
C75 0.080(7) 0.054(5) 0.071(6) 0.019(5) 0.028(5) -0.001(5)
C76 0.062(6) 0.048(5) 0.061(5) 0.014(4) 0.019(4) -0.004(4)
C721 0.050(5) 0.058(5) 0.047(5) -0.002(4) 0.012(4) -0.005(4)
C722 0.086(7) 0.076(6) 0.049(5) -0.002(5) 0.002(5) -0.014(5)
C723 0.059(6) 0.103(8) 0.067(6) 0.004(6) 0.016(5) 0.013(5)
C761 0.049(6) 0.086(7) 0.088(7) 0.043(6) 0.018(5) -0.001(5)
C762 0.078(7) 0.079(7) 0.075(7) 0.021(5) 0.004(5) -0.007(5)
C763 0.069(8) 0.232(17) 0.102(9) 0.067(10) 0.041(7) 0.032(9)
N8 0.048(4) 0.054(4) 0.038(4) 0.007(3) 0.008(3) -0.006(3)
C81 0.064(6) 0.057(5) 0.037(4) 0.014(4) 0.016(4) -0.003(4)
C82 0.070(6) 0.052(5) 0.047(5) 0.010(4) 0.023(4) -0.011(4)
C83 0.093(8) 0.050(6) 0.074(6) 0.012(5) 0.025(6) -0.001(5)
C84 0.113(10) 0.057(6) 0.085(7) 0.022(6) 0.028(7) 0.015(6)
C85 0.068(7) 0.077(7) 0.078(7) 0.033(6) 0.025(5) 0.012(6)
C86 0.064(6) 0.065(6) 0.046(5) 0.018(4) 0.010(4) 0.005(5)
C821 0.073(6) 0.060(5) 0.056(5) 0.000(4) 0.012(5) -0.018(5)
C822 0.099(8) 0.072(6) 0.066(6) -0.002(5) 0.021(6) -0.033(6)
C823 0.096(9) 0.135(11) 0.078(8) 0.008(7) 0.018(7) -0.017(8)
C861 0.063(7) 0.106(8) 0.068(6) 0.004(6) 0.008(5) 0.000(6)
C862 0.090(8) 0.109(9) 0.074(7) 0.023(6) 0.010(6) 0.000(7)
C863 0.103(10) 0.34(2) 0.045(7) 0.003(10) -0.001(7) -0.072(13)
C87 0.062(6) 0.072(6) 0.026(4) 0.007(4) 0.012(4) -0.015(4)
C871 0.105(8) 0.080(7) 0.052(5) 0.014(5) 0.032(5) -0.017(6)
C88 0.063(6) 0.061(5) 0.032(4) 0.000(4) 0.021(4) -0.012(4)
C89 0.048(5) 0.066(5) 0.031(4) -0.004(4) 0.010(4) -0.004(4)
C891 0.072(6) 0.072(6) 0.035(4) -0.007(4) 0.017(4) 0.000(5)
N9 0.046(4) 0.051(4) 0.033(3) -0.002(3) 0.011(3) -0.007(3)
C91 0.056(5) 0.053(5) 0.032(4) -0.002(4) 0.010(4) -0.013(4)
C92 0.065(6) 0.057(5) 0.042(5) -0.002(4) 0.021(4) -0.006(4)
C93 0.092(8) 0.057(6) 0.072(6) 0.006(5) 0.026(6) 0.001(5)
C94 0.099(9) 0.071(7) 0.083(7) 0.010(6) 0.031(6) -0.016(6)
C95 0.057(6) 0.076(7) 0.076(6) 0.006(5) 0.022(5) -0.020(5)
C96 0.063(6) 0.057(5) 0.045(5) 0.001(4) 0.004(4) -0.017(4)
C921 0.057(6) 0.061(5) 0.056(5) -0.002(4) 0.021(4) 0.008(4)
C922 0.094(8) 0.087(7) 0.050(5) -0.008(5) 0.024(5) 0.010(6)
C923 0.079(7) 0.097(8) 0.060(6) -0.022(5) 0.007(5) 0.026(6)
C961 0.050(5) 0.081(6) 0.044(5) -0.001(4) 0.014(4) -0.010(5)
C962 0.066(6) 0.110(8) 0.049(5) 0.001(5) 0.009(5) -0.003(6)
C963 0.058(6) 0.129(9) 0.081(7) 0.012(6) 0.035(5) -0.003(6)
O10 0.043(3) 0.090(4) 0.034(3) 0.001(3) 0.010(2) -0.007(3)
C291 0.086(8) 0.103(9) 0.087(8) 0.007(7) 0.046(7) 0.004(8)
C292 0.056(7) 0.122(10) 0.078(7) 0.007(7) 0.031(6) 0.007(6)
C293 0.056(7) 0.137(11) 0.084(8) 0.014(8) -0.009(6) -0.019(7)
C294 0.078(8) 0.108(9) 0.081(7) 0.004(7) 0.002(6) -0.001(7)
C295 0.070(7) 0.115(9) 0.063(6) -0.003(6) 0.025(5) -0.003(6)
C296 0.071(8) 0.123(10) 0.084(8) -0.018(7) 0.024(6) -0.005(7)
C297 0.195(16) 0.102(11) 0.164(14) -0.002(10) 0.101(13) 0.003(10)
C491 0.059(6) 0.060(6) 0.093(7) -0.003(5) 0.034(5) -0.006(5)
C492 0.076(7) 0.086(8) 0.111(9) -0.007(7) 0.047(7) -0.015(6)
C493 0.052(6) 0.067(7) 0.158(12) -0.011(8) 0.029(7) -0.010(5)
C494 0.078(9) 0.107(10) 0.104(10) -0.042(8) 0.000(7) 0.013(7)
C495 0.107(11) 0.145(12) 0.098(9) -0.018(9) 0.031(8) -0.033(9)
C496 0.070(7) 0.090(8) 0.103(9) 0.026(7) 0.027(7) -0.014(6)
C497 0.122(11) 0.091(9) 0.149(12) -0.029(8) 0.043(9) -0.007(8)
C591 0.138(12) 0.080(8) 0.080(8) 0.016(7) 0.020(8) 0.015(7)
C592 0.178(14) 0.088(9) 0.110(10) 0.014(8) 0.079(10) 0.018(9)
C593 0.184(15) 0.119(11) 0.073(8) -0.014(8) 0.051(9) 0.036(11)
C594 0.071(9) 0.058(8) 0.31(2) -0.034(11) -0.039(12) -0.017(6)
C595 0.24(3) 0.56(5) 0.43(4) 0.45(4) 0.27(3) 0.27(3)
C596 0.58(7) 0.42(5) 0.95(10) -0.53(6) 0.57(7) -0.43(5)
C597 0.29(2) 0.054(7) 0.074(8) 0.001(6) -0.008(10) -0.021(9)

loop_
_atom_type_symbol
_atom_type_description
_atom_type_scat_dispersion_real
_atom_type_scat_dispersion_imag
_atom_type_scat_source
C C 0.0033 0.0016 'International Tables Vol C Tables 4.2.6.8 and 6.1.1.4'
H H 0.0000 0.0000 'International Tables Vol C Tables 4.2.6.8 and 6.1.1.4'
Cl Cl 0.1484 0.1585 'International Tables Vol C Tables 4.2.6.8 and 6.1.1.4'
N N 0.0061 0.0033 'International Tables Vol C Tables 4.2.6.8 and 6.1.1.4'
O O 0.0106 0.0060 'International Tables Vol C Tables 4.2.6.8 and 6.1.1.4'
Y Y -2.7962 3.5667 'International Tables Vol C Tables 4.2.6.8 and 6.1.1.4'

loop_
_geom_angle_atom_site_label_1
_geom_angle_atom_site_label_2
_geom_angle_atom_site_label_3
_geom_angle
_geom_angle_site_symmetry_3
N1 Y1 N2 82.2(2) .
N1 Y1 Cl4 95.07(16) .
N2 Y1 Cl4 91.16(16) .
N1 Y1 Cl2 145.26(16) .
N2 Y1 Cl2 84.34(16) .
Cl4 Y1 Cl2 117.12(8) .
N1 Y1 Cl1 83.65(16) .
N2 Y1 Cl1 115.71(16) .
Cl4 Y1 Cl1 152.51(8) .
Cl2 Y1 Cl1 73.71(7) .
N1 Y1 Cl3 123.18(17) .
N2 Y1 Cl3 154.42(16) .
Cl4 Y1 Cl3 83.77(7) .
Cl2 Y1 Cl3 75.89(7) .
Cl1 Y1 Cl3 74.31(7) .
N1 Y1 Y3 126.27(15) .
N2 Y1 Y3 125.50(16) .
Cl4 Y1 Y3 124.73(6) .
Cl2 Y1 Y3 44.67(4) .
Cl1 Y1 Y3 44.00(5) .
Cl3 Y1 Y3 44.62(4) .
O5 Y3 N3 92.3(2) .
O5 Y3 N4 90.7(2) .
N3 Y3 N4 80.7(2) .
O5 Y3 Cl1 157.48(13) .
N3 Y3 Cl1 103.45(16) .
N4 Y3 Cl1 107.53(16) .
O5 Y3 Cl3 86.69(14) .
N3 Y3 Cl3 177.44(16) .
N4 Y3 Cl3 97.00(15) .
Cl1 Y3 Cl3 78.21(7) .
O5 Y3 Cl2 83.80(14) .
N3 Y3 Cl2 103.43(16) .
N4 Y3 Cl2 173.22(16) .
Cl1 Y3 Cl2 77.00(7) .
Cl3 Y3 Cl2 78.79(7) .
O5 Y3 Y1 110.83(13) .
N3 Y3 Y1 135.67(15) .
N4 Y3 Y1 133.62(15) .
Cl1 Y3 Y1 46.85(5) .
Cl3 Y3 Y1 46.86(5) .
Cl2 Y3 Y1 46.14(5) .
Y3 Cl1 Y1 89.15(7) .
Y3 Cl2 Y1 89.20(6) .
Y3 Cl3 Y1 88.52(6) .
C17 N1 C11 116.0(7) .
C17 N1 Y1 120.4(5) .
C11 N1 Y1 122.7(5) .
C12 C11 C16 121.8(8) .
C12 C11 N1 119.9(7) .
C16 C11 N1 118.3(8) .
C11 C12 C13 118.6(8) .
C11 C12 C121 123.1(8) .
C13 C12 C121 118.2(9) .
C14 C13 C12 120.7(9) .
C14 C13 H13 119.6 .
C12 C13 H13 119.6 .
C13 C14 C15 120.7(9) .
C13 C14 H14 119.6 .
C15 C14 H14 119.6 .
C14 C15 C16 121.0(9) .
C14 C15 H15 119.5 .
C16 C15 H15 119.5 .
C15 C16 C11 117.0(9) .
C15 C16 C161 119.9(8) .
C11 C16 C161 123.1(7) .
C122 C121 C123 112.5(10) .
C122 C121 C12 112.2(9) .
C123 C121 C12 112.6(9) .
C122 C121 H121 106.3 .
C123 C121 H121 106.3 .
C12 C121 H121 106.3 .
C121 C122 H12A 109.5 .
C121 C122 H12B 109.5 .
H12A C122 H12B 109.5 .
C121 C122 H12C 109.5 .
H12A C122 H12C 109.5 .
H12B C122 H12C 109.5 .
C121 C123 H12D 109.5 .
C121 C123 H12E 109.5 .
H12D C123 H12E 109.5 .
C121 C123 H12F 109.5 .
H12D C123 H12F 109.5 .
H12E C123 H12F 109.5 .
C16 C161 C163 112.4(8) .
C16 C161 C162 112.0(8) .
C163 C161 C162 107.8(7) .
C16 C161 H161 108.1 .
C163 C161 H161 108.1 .
C162 C161 H161 108.1 .
C161 C162 H16A 109.5 .
C161 C162 H16B 109.5 .
H16A C162 H16B 109.5 .
C161 C162 H16C 109.5 .
H16A C162 H16C 109.5 .
H16B C162 H16C 109.5 .
C161 C163 H16D 109.5 .
C161 C163 H16E 109.5 .
H16D C163 H16E 109.5 .
C161 C163 H16F 109.5 .
H16D C163 H16F 109.5 .
H16E C163 H16F 109.5 .
N1 C17 C18 123.9(7) .
N1 C17 C171 121.6(7) .
C18 C17 C171 114.4(7) .
C17 C171 H17A 109.5 .
C17 C171 H17B 109.5 .
H17A C171 H17B 109.5 .
C17 C171 H17C 109.5 .
H17A C171 H17C 109.5 .
H17B C171 H17C 109.5 .
C19 C18 C17 131.2(7) .
C19 C18 H18 114.4 .
C17 C18 H18 114.4 .
N2 C19 C18 125.4(7) .
N2 C19 C191 119.2(7) .
C18 C19 C191 115.4(7) .
C19 C191 H19A 109.5 .
C19 C191 H19B 109.5 .
H19A C191 H19B 109.5 .
C19 C191 H19C 109.5 .
H19A C191 H19C 109.5 .
H19B C191 H19C 109.5 .
C19 N2 C21 116.8(6) .
C19 N2 Y1 120.2(5) .
C21 N2 Y1 122.4(4) .
C22 C21 C26 122.9(7) .
C22 C21 N2 118.0(7) .
C26 C21 N2 119.1(7) .
C23 C22 C21 117.5(8) .
C23 C22 C221 119.7(8) .
C21 C22 C221 122.8(7) .
C24 C23 C22 121.8(9) .
C24 C23 H23 119.1 .
C22 C23 H23 119.1 .
C25 C24 C23 118.6(9) .
C25 C24 H24 120.7 .
C23 C24 H24 120.7 .
C24 C25 C26 123.1(8) .
C24 C25 H25 118.5 .
C26 C25 H25 118.5 .
C21 C26 C25 116.1(8) .
C21 C26 C261 123.6(8) .
C25 C26 C261 120.2(8) .
C22 C221 C223 112.6(8) .
C22 C221 C222 110.1(8) .
C223 C221 C222 112.7(8) .
C22 C221 H221 107.1 .
C223 C221 H221 107.1 .
C222 C221 H221 107.1 .
C221 C222 H22A 109.5 .
C221 C222 H22B 109.5 .
H22A C222 H22B 109.5 .
C221 C222 H22C 109.5 .
H22A C222 H22C 109.5 .
H22B C222 H22C 109.5 .
C221 C223 H22D 109.5 .
C221 C223 H22E 109.5 .
H22D C223 H22E 109.5 .
C221 C223 H22F 109.5 .
H22D C223 H22F 109.5 .
H22E C223 H22F 109.5 .
C26 C261 C262 111.2(7) .
C26 C261 C263 111.3(7) .
C262 C261 C263 109.4(7) .
C26 C261 H261 108.2 .
C262 C261 H261 108.2 .
C263 C261 H261 108.2 .
C261 C262 H26A 109.5 .
C261 C262 H26B 109.5 .
H26A C262 H26B 109.5 .
C261 C262 H26C 109.5 .
H26A C262 H26C 109.5 .
H26B C262 H26C 109.5 .
C261 C263 H26D 109.5 .
C261 C263 H26E 109.5 .
H26D C263 H26E 109.5 .
C261 C263 H26F 109.5 .
H26D C263 H26F 109.5 .
H26E C263 H26F 109.5 .
C37 N3 C31 115.0(6) .
C37 N3 Y3 126.4(5) .
C31 N3 Y3 118.5(4) .
C36 C31 C32 121.2(8) .
C36 C31 N3 120.6(7) .
C32 C31 N3 118.3(7) .
C33 C32 C31 118.1(8) .
C33 C32 C321 118.1(8) .
C31 C32 C321 123.8(8) .
C32 C33 C34 121.6(9) .
C32 C33 H33 119.2 .
C34 C33 H33 119.2 .
C35 C34 C33 119.4(9) .
C35 C34 H34 120.3 .
C33 C34 H34 120.3 .
C34 C35 C36 121.2(9) .
C34 C35 H35 119.4 .
C36 C35 H35 119.4 .
C35 C36 C31 118.4(8) .
C35 C36 C361 118.8(8) .
C31 C36 C361 122.8(7) .
C32 C321 C322 113.3(9) .
C32 C321 C323 112.0(9) .
C322 C321 C323 108.0(8) .
C32 C321 H321 107.8 .
C322 C321 H321 107.8 .
C323 C321 H321 107.8 .
C321 C322 H32A 109.5 .
C321 C322 H32B 109.5 .
H32A C322 H32B 109.5 .
C321 C322 H32C 109.5 .
H32A C322 H32C 109.5 .
H32B C322 H32C 109.5 .
C321 C323 H32D 109.5 .
C321 C323 H32E 109.5 .
H32D C323 H32E 109.5 .
C321 C323 H32F 109.5 .
H32D C323 H32F 109.5 .
H32E C323 H32F 109.5 .
C363 C361 C36 111.2(7) .
C363 C361 C362 110.1(7) .
C36 C361 C362 114.0(7) .
C363 C361 H361 107.0 .
C36 C361 H361 107.0 .
C362 C361 H361 107.0 .
C361 C362 H36A 109.5 .
C361 C362 H36B 109.5 .
H36A C362 H36B 109.5 .
C361 C362 H36C 109.5 .
H36A C362 H36C 109.5 .
H36B C362 H36C 109.5 .
C361 C363 H36D 109.5 .
C361 C363 H36E 109.5 .
H36D C363 H36E 109.5 .
C361 C363 H36F 109.5 .
H36D C363 H36F 109.5 .
H36E C363 H36F 109.5 .
N3 C37 C38 124.1(7) .
N3 C37 C371 120.6(8) .
C38 C37 C371 115.3(7) .
C37 C371 H37A 109.5 .
C37 C371 H37B 109.5 .
H37A C371 H37B 109.5 .
C37 C371 H37C 109.5 .
H37A C371 H37C 109.5 .
H37B C371 H37C 109.5 .
C37 C38 C39 131.9(8) .
C37 C38 H38 114.0 .
C39 C38 H38 114.0 .
N4 C39 C38 122.4(7) .
N4 C39 C391 120.9(8) .
C38 C39 C391 116.7(7) .
C39 C391 H39A 109.5 .
C39 C391 H39B 109.5 .
H39A C391 H39B 109.5 .
C39 C391 H39C 109.5 .
H39A C391 H39C 109.5 .
H39B C391 H39C 109.5 .
C39 N4 C41 116.8(6) .
C39 N4 Y3 127.5(5) .
C41 N4 Y3 115.7(5) .
C42 C41 C46 120.9(8) .
C42 C41 N4 121.8(7) .
C46 C41 N4 117.2(7) .
C43 C42 C41 118.1(9) .
C43 C42 C421 119.2(8) .
C41 C42 C421 122.7(8) .
C44 C43 C42 121.6(10) .
C44 C43 H43 119.2 .
C42 C43 H43 119.2 .
C45 C44 C43 119.5(10) .
C45 C44 H44 120.2 .
C43 C44 H44 120.2 .
C44 C45 C46 122.0(10) .
C44 C45 H45 119.0 .
C46 C45 H45 119.0 .
C45 C46 C41 117.9(8) .
C45 C46 C461 120.5(8) .
C41 C46 C461 121.6(8) .
C42 C421 C422 111.2(8) .
C42 C421 C423 112.0(7) .
C422 C421 C423 106.8(7) .
C42 C421 H421 108.9 .
C422 C421 H421 108.9 .
C423 C421 H421 108.9 .
C421 C422 H42A 109.5 .
C421 C422 H42B 109.5 .
H42A C422 H42B 109.5 .
C421 C422 H42C 109.5 .
H42A C422 H42C 109.5 .
H42B C422 H42C 109.5 .
C421 C423 H42D 109.5 .
C421 C423 H42E 109.5 .
H42D C423 H42E 109.5 .
C421 C423 H42F 109.5 .
H42D C423 H42F 109.5 .
H42E C423 H42F 109.5 .
C46 C461 C462 110.8(8) .
C46 C461 C463 113.9(8) .
C462 C461 C463 109.1(7) .
C46 C461 H461 107.6 .
C462 C461 H461 107.6 .
C463 C461 H461 107.6 .
C461 C462 H46A 109.5 .
C461 C462 H46B 109.5 .
H46A C462 H46B 109.5 .
C461 C462 H46C 109.5 .
H46A C462 H46C 109.5 .
H46B C462 H46C 109.5 .
C461 C463 H46D 109.5 .
C461 C463 H46E 109.5 .
H46D C463 H46E 109.5 .
C461 C463 H46F 109.5 .
H46D C463 H46F 109.5 .
H46E C463 H46F 109.5 .
C51 O5 C54 107.3(6) .
C51 O5 Y3 126.8(4) .
C54 O5 Y3 125.6(5) .
O5 C51 C52 107.7(6) .
O5 C51 H51A 110.2 .
C52 C51 H51A 110.2 .
O5 C51 H51B 110.2 .
C52 C51 H51B 110.2 .
H51A C51 H51B 108.5 .
C51 C52 C53 103.1(8) .
C51 C52 H52A 111.1 .
C53 C52 H52A 111.1 .
C51 C52 H52B 111.1 .
C53 C52 H52B 111.1 .
H52A C52 H52B 109.1 .
C54 C53 C52 103.5(8) .
C54 C53 H53A 111.1 .
C52 C53 H53A 111.1 .
C54 C53 H53B 111.1 .
C52 C53 H53B 111.1 .
H53A C53 H53B 109.0 .
C53 C54 O5 105.6(8) .
C53 C54 H54A 110.6 .
O5 C54 H54A 110.6 .
C53 C54 H54B 110.6 .
O5 C54 H54B 110.6 .
H54A C54 H54B 108.8 .
N6 Y6 N7 81.6(2) .
N6 Y6 Cl9 95.33(15) .
N7 Y6 Cl9 89.95(14) .
N6 Y6 Cl7 146.36(16) .
N7 Y6 Cl7 85.05(15) .
Cl9 Y6 Cl7 115.45(8) .
N6 Y6 Cl8 122.06(16) .
N7 Y6 Cl8 156.14(15) .
Cl9 Y6 Cl8 84.86(7) .
Cl7 Y6 Cl8 76.32(7) .
N6 Y6 Cl6 84.10(15) .
N7 Y6 Cl6 114.75(15) .
Cl9 Y6 Cl6 154.80(7) .
Cl7 Y6 Cl6 73.77(7) .
Cl8 Y6 Cl6 74.39(7) .
N6 Y6 Y8 126.60(14) .
N7 Y6 Y8 125.89(14) .
Cl9 Y6 Y8 125.02(6) .
Cl7 Y6 Y8 44.75(4) .
Cl8 Y6 Y8 44.76(4) .
Cl6 Y6 Y8 44.15(5) .
O10 Y8 N9 90.8(2) .
O10 Y8 N8 92.9(2) .
N9 Y8 N8 80.2(2) .
O10 Y8 Cl6 157.25(13) .
N9 Y8 Cl6 108.34(16) .
N8 Y8 Cl6 102.20(17) .
O10 Y8 Cl7 82.93(14) .
N9 Y8 Cl7 172.06(16) .
N8 Y8 Cl7 104.90(16) .
Cl6 Y8 Cl7 76.86(7) .
O10 Y8 Cl8 88.05(14) .
N9 Y8 Cl8 96.34(15) .
N8 Y8 Cl8 176.38(16) .
Cl6 Y8 Cl8 77.90(7) .
Cl7 Y8 Cl8 78.67(7) .
O10 Y8 Y6 110.69(12) .
N9 Y8 Y6 133.50(15) .
N8 Y8 Y6 135.88(16) .
Cl6 Y8 Y6 46.98(5) .
Cl7 Y8 Y6 45.99(4) .
Cl8 Y8 Y6 46.51(5) .
Y8 Cl6 Y6 88.87(7) .
Y8 Cl7 Y6 89.26(6) .
Y8 Cl8 Y6 88.73(6) .
C67 N6 C61 117.1(6) .
C67 N6 Y6 119.9(4) .
C61 N6 Y6 122.2(5) .
C62 C61 C66 121.7(7) .
C62 C61 N6 120.8(7) .
C66 C61 N6 117.5(7) .
C63 C62 C61 118.6(8) .
C63 C62 C621 118.8(8) .
C61 C62 C621 122.6(7) .
C62 C63 C64 120.3(9) .
C62 C63 H63 119.9 .
C64 C63 H63 119.9 .
C65 C64 C63 120.9(8) .
C65 C64 H64 119.6 .
C63 C64 H64 119.6 .
C64 C65 C66 121.1(9) .
C64 C65 H65 119.4 .
C66 C65 H65 119.4 .
C65 C66 C61 117.3(8) .
C65 C66 C661 118.6(8) .
C61 C66 C661 124.1(7) .
C622 C621 C623 111.6(9) .
C622 C621 C62 113.3(7) .
C623 C621 C62 110.9(8) .
C622 C621 H621 106.9 .
C623 C621 H621 106.9 .
C62 C621 H621 106.9 .
C621 C622 H62A 109.5 .
C621 C622 H62B 109.5 .
H62A C622 H62B 109.5 .
C621 C622 H62C 109.5 .
H62A C622 H62C 109.5 .
H62B C622 H62C 109.5 .
C621 C623 H62D 109.5 .
C621 C623 H62E 109.5 .
H62D C623 H62E 109.5 .
C621 C623 H62F 109.5 .
H62D C623 H62F 109.5 .
H62E C623 H62F 109.5 .
C66 C661 C662 112.2(9) .
C66 C661 C663 112.3(8) .
C662 C661 C663 109.0(8) .
C66 C661 H661 107.7 .
C662 C661 H661 107.7 .
C663 C661 H661 107.7 .
C661 C662 H66A 109.5 .
C661 C662 H66B 109.5 .
H66A C662 H66B 109.5 .
C661 C662 H66C 109.5 .
H66A C662 H66C 109.5 .
H66B C662 H66C 109.5 .
C661 C663 H66D 109.5 .
C661 C663 H66E 109.5 .
H66D C663 H66E 109.5 .
C661 C663 H66F 109.5 .
H66D C663 H66F 109.5 .
H66E C663 H66F 109.5 .
N6 C67 C68 123.7(7) .
N6 C67 C671 119.7(7) .
C68 C67 C671 116.5(7) .
C67 C671 H67A 109.5 .
C67 C671 H67B 109.5 .
H67A C671 H67B 109.5 .
C67 C671 H67C 109.5 .
H67A C671 H67C 109.5 .
H67B C671 H67C 109.5 .
C69 C68 C67 133.2(7) .
C69 C68 H68 113.4 .
C67 C68 H68 113.4 .
N7 C69 C68 124.3(7) .
N7 C69 C691 118.7(7) .
C68 C69 C691 117.0(7) .
C69 C691 H69A 109.5 .
C69 C691 H69B 109.5 .
H69A C691 H69B 109.5 .
C69 C691 H69C 109.5 .
H69A C691 H69C 109.5 .
H69B C691 H69C 109.5 .
C69 N7 C71 118.6(6) .
C69 N7 Y6 121.1(5) .
C71 N7 Y6 119.9(4) .
C72 C71 C76 121.5(7) .
C72 C71 N7 121.4(6) .
C76 C71 N7 116.9(6) .
C73 C72 C71 118.1(7) .
C73 C72 C721 119.9(7) .
C71 C72 C721 122.0(6) .
C74 C73 C72 121.9(8) .
C74 C73 H73 119.0 .
C72 C73 H73 119.0 .
C73 C74 C75 118.8(8) .
C73 C74 H74 120.6 .
C75 C74 H74 120.6 .
C74 C75 C76 121.8(8) .
C74 C75 H75 119.1 .
C76 C75 H75 119.1 .
C75 C76 C71 117.9(8) .
C75 C76 C761 119.8(7) .
C71 C76 C761 122.3(7) .
C72 C721 C722 111.3(7) .
C72 C721 C723 110.7(7) .
C722 C721 C723 109.2(7) .
C72 C721 H721 108.5 .
C722 C721 H721 108.5 .
C723 C721 H721 108.5 .
C721 C722 H72A 109.5 .
C721 C722 H72B 109.5 .
H72A C722 H72B 109.5 .
C721 C722 H72C 109.5 .
H72A C722 H72C 109.5 .
H72B C722 H72C 109.5 .
C721 C723 H72D 109.5 .
C721 C723 H72E 109.5 .
H72D C723 H72E 109.5 .
C721 C723 H72F 109.5 .
H72D C723 H72F 109.5 .
H72E C723 H72F 109.5 .
C762 C761 C763 112.0(8) .
C762 C761 C76 112.3(8) .
C763 C761 C76 111.9(9) .
C762 C761 H761 106.7 .
C763 C761 H761 106.7 .
C76 C761 H761 106.7 .
C761 C762 H76A 109.5 .
C761 C762 H76B 109.5 .
H76A C762 H76B 109.5 .
C761 C762 H76C 109.5 .
H76A C762 H76C 109.5 .
H76B C762 H76C 109.5 .
C761 C763 H76D 109.5 .
C761 C763 H76E 109.5 .
H76D C763 H76E 109.5 .
C761 C763 H76F 109.5 .
H76D C763 H76F 109.5 .
H76E C763 H76F 109.5 .
C87 N8 C81 117.8(6) .
C87 N8 Y8 125.6(5) .
C81 N8 Y8 116.6(4) .
C86 C81 C82 121.7(8) .
C86 C81 N8 118.3(7) .
C82 C81 N8 120.0(7) .
C83 C82 C81 117.5(8) .
C83 C82 C821 119.6(8) .
C81 C82 C821 122.9(8) .
C84 C83 C82 121.7(9) .
C84 C83 H83 119.2 .
C82 C83 H83 119.2 .
C85 C84 C83 119.7(10) .
C85 C84 H84 120.2 .
C83 C84 H84 120.2 .
C84 C85 C86 122.4(10) .
C84 C85 H85 118.8 .
C86 C85 H85 118.8 .
C85 C86 C81 117.0(8) .
C85 C86 C861 120.3(9) .
C81 C86 C861 122.7(8) .
C82 C821 C822 114.4(8) .
C82 C821 C823 110.2(7) .
C822 C821 C823 110.3(8) .
C82 C821 H821 107.2 .
C822 C821 H821 107.2 .
C823 C821 H821 107.2 .
C821 C822 H82A 109.5 .
C821 C822 H82B 109.5 .
H82A C822 H82B 109.5 .
C821 C822 H82C 109.5 .
H82A C822 H82C 109.5 .
H82B C822 H82C 109.5 .
C821 C823 H82D 109.5 .
C821 C823 H82E 109.5 .
H82D C823 H82E 109.5 .
C821 C823 H82F 109.5 .
H82D C823 H82F 109.5 .
H82E C823 H82F 109.5 .
C86 C861 C862 112.9(9) .
C86 C861 C863 110.9(10) .
C862 C861 C863 106.9(9) .
C86 C861 H861 108.7 .
C862 C861 H861 108.7 .
C863 C861 H861 108.7 .
C861 C862 H86A 109.5 .
C861 C862 H86B 109.5 .
H86A C862 H86B 109.5 .
C861 C862 H86C 109.5 .
H86A C862 H86C 109.5 .
H86B C862 H86C 109.5 .
C861 C863 H86D 109.5 .
C861 C863 H86E 109.5 .
H86D C863 H86E 109.5 .
C861 C863 H86F 109.5 .
H86D C863 H86F 109.5 .
H86E C863 H86F 109.5 .
N8 C87 C88 125.3(7) .
N8 C87 C871 119.3(8) .
C88 C87 C871 115.4(7) .
C87 C871 H87A 109.5 .
C87 C871 H87B 109.5 .
H87A C871 H87B 109.5 .
C87 C871 H87C 109.5 .
H87A C871 H87C 109.5 .
H87B C871 H87C 109.5 .
C87 C88 C89 130.4(7) .
C87 C88 H88 114.8 .
C89 C88 H88 114.8 .
N9 C89 C88 124.1(7) .
N9 C89 C891 120.9(7) .
C88 C89 C891 115.0(7) .
C89 C891 H89A 109.5 .
C89 C891 H89B 109.5 .
H89A C891 H89B 109.5 .
C89 C891 H89C 109.5 .
H89A C891 H89C 109.5 .
H89B C891 H89C 109.5 .
C89 N9 C91 118.0(6) .
C89 N9 Y8 126.6(5) .
C91 N9 Y8 115.3(4) .
C92 C91 C96 121.3(7) .
C92 C91 N9 121.2(7) .
C96 C91 N9 117.5(7) .
C93 C92 C91 118.1(8) .
C93 C92 C921 118.1(8) .
C91 C92 C921 123.8(7) .
C92 C93 C94 120.9(9) .
C92 C93 H93 119.6 .
C94 C93 H93 119.6 .
C95 C94 C93 120.0(9) .
C95 C94 H94 120.0 .
C93 C94 H94 120.0 .
C96 C95 C94 121.6(9) .
C96 C95 H95 119.2 .
C94 C95 H95 119.2 .
C95 C96 C91 118.2(8) .
C95 C96 C961 120.7(8) .
C91 C96 C961 121.1(7) .
C923 C921 C92 112.0(7) .
C923 C921 C922 108.2(7) .
C92 C921 C922 112.7(7) .
C923 C921 H921 107.9 .
C92 C921 H921 107.9 .
C922 C921 H921 107.9 .
C921 C922 H92A 109.5 .
C921 C922 H92B 109.5 .
H92A C922 H92B 109.5 .
C921 C922 H92C 109.5 .
H92A C922 H92C 109.5 .
H92B C922 H92C 109.5 .
C921 C923 H92D 109.5 .
C921 C923 H92E 109.5 .
H92D C923 H92E 109.5 .
C921 C923 H92F 109.5 .
H92D C923 H92F 109.5 .
H92E C923 H92F 109.5 .
C96 C961 C962 111.8(7) .
C96 C961 C963 114.1(8) .
C962 C961 C963 109.2(7) .
C96 C961 H961 107.1 .
C962 C961 H961 107.1 .
C963 C961 H961 107.1 .
C961 C962 H96A 109.5 .
C961 C962 H96B 109.5 .
H96A C962 H96B 109.5 .
C961 C962 H96C 109.5 .
H96A C962 H96C 109.5 .
H96B C962 H96C 109.5 .
C961 C963 H96D 109.5 .
C961 C963 H96E 109.5 .
H96D C963 H96E 109.5 .
C961 C963 H96F 109.5 .
H96D C963 H96F 109.5 .
H96E C963 H96F 109.5 .
C104 O10 C105 109.3(8) .
C104 O10 C101 108.6(8) .
C105 O10 C101 23.3(7) .
C104 O10 Y8 126.4(4) .
C105 O10 Y8 122.0(7) .
C101 O10 Y8 124.6(7) .
C105 C101 C102 96(3) .
C105 C101 C106 65(2) .
C102 C101 C106 31.8(10) .
C105 C101 O10 76(2) .
C102 C101 O10 105.3(12) .
C106 C101 O10 102.9(14) .
C106 C102 C101 78(2) .
C106 C102 C107 88(2) .
C101 C102 C107 113.7(15) .
C106 C102 C105 57(2) .
C101 C102 C105 21.6(8) .
C107 C102 C105 104.9(14) .
C106 C102 C103 65(2) .
C101 C102 C103 102.2(13) .
C107 C102 C103 23.4(10) .
C105 C102 C103 87.5(11) .
C107 C103 C106 92(3) .
C107 C103 C104 78(3) .
C106 C103 C104 107.8(14) .
C107 C103 C102 63(3) .
C106 C103 C102 29.3(10) .
C104 C103 C102 94.5(11) .
O10 C104 C107 107.8(10) .
O10 C104 C103 100.3(8) .
C107 C104 C103 24.4(9) .
C101 C105 C106 92(3) .
C101 C105 O10 81(2) .
C106 C105 O10 111.8(15) .
C101 C105 C102 63(2) .
C106 C105 C102 29.9(11) .
O10 C105 C102 98.2(11) .
C102 C106 C105 93(3) .
C102 C106 C101 70(2) .
C105 C106 C101 23.6(9) .
C102 C106 C103 85(2) .
C105 C106 C103 104.3(18) .
C101 C106 C103 106.9(17) .
C102 C106 C107 63(2) .
C105 C106 C107 108.5(18) .
C101 C106 C107 101.3(17) .
C103 C106 C107 23.3(9) .
C103 C107 C102 93(3) .
C103 C107 C104 78(3) .
C102 C107 C104 102.1(15) .
C103 C107 C106 65(3) .
C102 C107 C106 29.2(10) .
C104 C107 C106 100.6(16) .
C296 C291 C292 118.3(12) .
C296 C291 C297 121.2(13) .
C292 C291 C297 120.4(13) .
C293 C292 C291 120.0(11) .
C293 C292 H292 120.0 .
C291 C292 H292 120.0 .
C294 C293 C292 120.8(11) .
C294 C293 H293 119.6 .
C292 C293 H293 119.6 .
C293 C294 C295 121.8(12) .
C293 C294 H294 119.1 .
C295 C294 H294 119.1 .
C294 C295 C296 117.0(11) .
C294 C295 H295 121.5 .
C296 C295 H295 121.5 .
C291 C296 C295 122.0(11) .
C291 C296 H296 119.0 .
C295 C296 H296 119.0 .
C291 C297 H29A 109.5 .
C291 C297 H29B 109.5 .
H29A C297 H29B 109.5 .
C291 C297 H29C 109.5 .
H29A C297 H29C 109.5 .
H29B C297 H29C 109.5 .
C492 C491 C496 120.1(10) .
C492 C491 C497 121.7(10) .
C496 C491 C497 118.1(10) .
C491 C492 C493 120.3(11) .
C491 C492 H492 119.9 .
C493 C492 H492 119.9 .
C494 C493 C492 120.7(11) .
C494 C493 H493 119.6 .
C492 C493 H493 119.6 .
C493 C494 C495 119.1(11) .
C493 C494 H494 120.4 .
C495 C494 H494 120.5 .
C496 C495 C494 120.0(12) .
C496 C495 H495 120.0 .
C494 C495 H495 120.0 .
C491 C496 C495 119.7(10) .
C491 C496 H496 120.2 .
C495 C496 H496 120.2 .
C491 C497 H49A 109.5 .
C491 C497 H49B 109.5 .
H49A C497 H49B 109.5 .
C491 C497 H49C 109.5 .
H49A C497 H49C 109.5 .
H49B C497 H49C 109.5 .
C592 C591 C596 112(2) .
C592 C591 C597 127.7(14) .
C596 C591 C597 115.7(19) .
C591 C592 C593 123.1(14) .
C591 C592 H592 118.4 .
C593 C592 H592 118.5 .
C594 C593 C592 114.2(13) .
C594 C593 H593 123.0 .
C592 C593 H593 122.8 .
C593 C594 C595 111.1(17) .
C593 C594 H594 124.3 .
C595 C594 H594 124.6 .
C596 C595 C594 118(3) .
C596 C595 H595 121.5 .
C594 C595 H595 121.0 .
C595 C596 C591 121(4) .
C595 C596 H596 119.5 .
C591 C596 H596 119.6 .
C591 C597 H59A 109.5 .
C591 C597 H59B 109.5 .
H59A C597 H59B 109.5 .
C591 C597 H59C 109.5 .
H59A C597 H59C 109.5 .
H59B C597 H59C 109.5 .
C797 C791 C792 122(3) .
C797 C791 C796 128(3) .
C792 C791 C796 108(2) .
C791 C792 C793 131(3) .
C791 C792 H792 114.4 .
C793 C792 H792 114.5 .
C794 C793 C792 110(3) .
C794 C793 H793 124.9 .
C792 C793 H793 124.8 .
C793 C794 C795 133(3) .
C793 C794 H794 113.4 .
C795 C794 H794 113.4 .
C796 C795 C794 105(3) .
C796 C795 H795 127.4 .
C794 C795 H795 127.3 .
C795 C796 C791 132(3) .
C795 C796 H796 114.1 .
C791 C796 H796 114.1 .
C791 C797 H79A 109.5 .
C791 C797 H79B 109.4 .
H79A C797 H79B 109.5 .
C791 C797 H79C 109.5 .
H79A C797 H79C 109.5 .
H79B C797 H79C 109.5 .
C997 C991 C996 142(3) .
C997 C991 C992 100(2) .
C996 C991 C992 115(2) .
C993 C992 C991 98(2) .
C993 C992 H992 131.2 .
C991 C992 H992 131.2 .
C992 C993 C994 147(3) .
C992 C993 C995 112(2) .
C994 C993 C995 36.4(18) .
C992 C993 H993 106.3 .
C994 C993 H993 106.3 .
C995 C993 H993 141.4 .
C995 C994 C993 105(3) .
C995 C994 H994 127.3 .
C993 C994 H994 127.2 .
C994 C995 C996 126(4) .
C994 C995 C993 38(2) .
C996 C995 C993 88(3) .
C994 C995 H995 116.8 .
C996 C995 H995 116.9 .
C993 C995 H995 154.5 .
C991 C996 C995 124(3) .
C991 C996 H996 118.0 .
C995 C996 H996 118.0 .
C991 C997 H99A 112.7 .
C991 C997 H99B 111.1 .
H99A C997 H99B 107.5 .
C991 C997 H99C 111.2 .
H99A C997 H99C 106.8 .
H99B C997 H99C 107.2 .
C982 C981 C983 107(3) .
C981 C982 C983 95(3) 3_566
C981 C983 C982 158(2) 3_566

loop_
_geom_bond_atom_site_label_1
_geom_bond_atom_site_label_2
_geom_bond_distance
_geom_bond_site_symmetry_2
Y1 N1 2.305(7) .
Y1 N2 2.323(6) .
Y1 Cl4 2.551(2) .
Y1 Cl2 2.750(2) .
Y1 Cl1 2.782(2) .
Y1 Cl3 2.783(2) .
Y1 Y3 3.8133(12) .
Y3 O5 2.326(5) .
Y3 N3 2.328(6) .
Y3 N4 2.328(6) .
Y3 Cl1 2.649(2) .
Y3 Cl3 2.679(2) .
Y3 Cl2 2.681(2) .
N1 C17 1.352(10) .
N1 C11 1.463(9) .
C11 C12 1.384(12) .
C11 C16 1.416(11) .
C12 C13 1.396(11) .
C12 C121 1.535(12) .
C13 C14 1.358(13) .
C13 H13 0.9300 .
C14 C15 1.384(13) .
C14 H14 0.9300 .
C15 C16 1.395(11) .
C15 H15 0.9300 .
C16 C161 1.508(12) .
C121 C122 1.511(14) .
C121 C123 1.511(14) .
C121 H121 0.9800 .
C122 H12A 0.9600 .
C122 H12B 0.9600 .
C122 H12C 0.9600 .
C123 H12D 0.9600 .
C123 H12E 0.9600 .
C123 H12F 0.9600 .
C161 C163 1.528(13) .
C161 C162 1.538(12) .
C161 H161 0.9800 .
C162 H16A 0.9600 .
C162 H16B 0.9600 .
C162 H16C 0.9600 .
C163 H16D 0.9600 .
C163 H16E 0.9600 .
C163 H16F 0.9600 .
C17 C18 1.414(11) .
C17 C171 1.521(11) .
C171 H17A 0.9600 .
C171 H17B 0.9600 .
C171 H17C 0.9600 .
C18 C19 1.375(11) .
C18 H18 0.9300 .
C19 N2 1.354(9) .
C19 C191 1.525(11) .
C191 H19A 0.9600 .
C191 H19B 0.9600 .
C191 H19C 0.9600 .
N2 C21 1.454(9) .
C21 C22 1.394(11) .
C21 C26 1.401(11) .
C22 C23 1.398(12) .
C22 C221 1.506(11) .
C23 C24 1.382(12) .
C23 H23 0.9300 .
C24 C25 1.373(13) .
C24 H24 0.9300 .
C25 C26 1.405(12) .
C25 H25 0.9300 .
C26 C261 1.521(11) .
C221 C223 1.511(12) .
C221 C222 1.515(13) .
C221 H221 0.9800 .
C222 H22A 0.9600 .
C222 H22B 0.9600 .
C222 H22C 0.9600 .
C223 H22D 0.9600 .
C223 H22E 0.9600 .
C223 H22F 0.9600 .
C261 C262 1.526(11) .
C261 C263 1.553(11) .
C261 H261 0.9800 .
C262 H26A 0.9600 .
C262 H26B 0.9600 .
C262 H26C 0.9600 .
C263 H26D 0.9600 .
C263 H26E 0.9600 .
C263 H26F 0.9600 .
N3 C37 1.352(9) .
N3 C31 1.458(10) .
C31 C36 1.393(11) .
C31 C32 1.422(11) .
C32 C33 1.370(12) .
C32 C321 1.503(12) .
C33 C34 1.391(13) .
C33 H33 0.9300 .
C34 C35 1.385(13) .
C34 H34 0.9300 .
C35 C36 1.390(11) .
C35 H35 0.9300 .
C36 C361 1.520(11) .
C321 C322 1.525(13) .
C321 C323 1.544(13) .
C321 H321 0.9800 .
C322 H32A 0.9600 .
C322 H32B 0.9600 .
C322 H32C 0.9600 .
C323 H32D 0.9600 .
C323 H32E 0.9600 .
C323 H32F 0.9600 .
C361 C363 1.512(11) .
C361 C362 1.528(11) .
C361 H361 0.9800 .
C362 H36A 0.9600 .
C362 H36B 0.9600 .
C362 H36C 0.9600 .
C363 H36D 0.9600 .
C363 H36E 0.9600 .
C363 H36F 0.9600 .
C37 C38 1.398(11) .
C37 C371 1.504(11) .
C371 H37A 0.9600 .
C371 H37B 0.9600 .
C371 H37C 0.9600 .
C38 C39 1.402(11) .
C38 H38 0.9300 .
C39 N4 1.355(9) .
C39 C391 1.484(10) .
C391 H39A 0.9600 .
C391 H39B 0.9600 .
C391 H39C 0.9600 .
N4 C41 1.442(9) .
C41 C42 1.398(11) .
C41 C46 1.412(11) .
C42 C43 1.388(12) .
C42 C421 1.517(12) .
C43 C44 1.379(14) .
C43 H43 0.9300 .
C44 C45 1.362(14) .
C44 H44 0.9300 .
C45 C46 1.385(12) .
C45 H45 0.9300 .
C46 C461 1.516(12) .
C421 C422 1.518(11) .
C421 C423 1.549(12) .
C421 H421 0.9800 .
C422 H42A 0.9600 .
C422 H42B 0.9600 .
C422 H42C 0.9600 .
C423 H42D 0.9600 .
C423 H42E 0.9600 .
C423 H42F 0.9600 .
C461 C462 1.548(12) .
C461 C463 1.554(12) .
C461 H461 0.9800 .
C462 H46A 0.9600 .
C462 H46B 0.9600 .
C462 H46C 0.9600 .
C463 H46D 0.9600 .
C463 H46E 0.9600 .
C463 H46F 0.9600 .
O5 C51 1.448(9) .
O5 C54 1.463(9) .
C51 C52 1.477(11) .
C51 H51A 0.9700 .
C51 H51B 0.9700 .
C52 C53 1.510(13) .
C52 H52A 0.9700 .
C52 H52B 0.9700 .
C53 C54 1.459(13) .
C53 H53A 0.9700 .
C53 H53B 0.9700 .
C54 H54A 0.9700 .
C54 H54B 0.9700 .
Y6 N6 2.328(6) .
Y6 N7 2.333(6) .
Y6 Cl9 2.548(2) .
Y6 Cl7 2.743(2) .
Y6 Cl8 2.767(2) .
Y6 Cl6 2.789(2) .
Y6 Y8 3.8135(12) .
Y8 O10 2.329(5) .
Y8 N9 2.335(6) .
Y8 N8 2.339(6) .
Y8 Cl6 2.657(2) .
Y8 Cl7 2.685(2) .
Y8 Cl8 2.686(2) .
N6 C67 1.350(9) .
N6 C61 1.452(9) .
C61 C62 1.395(11) .
C61 C66 1.410(11) .
C62 C63 1.378(11) .
C62 C621 1.539(12) .
C63 C64 1.391(13) .
C63 H63 0.9300 .
C64 C65 1.361(12) .
C64 H64 0.9300 .
C65 C66 1.396(11) .
C65 H65 0.9300 .
C66 C661 1.498(12) .
C621 C622 1.492(12) .
C621 C623 1.522(12) .
C621 H621 0.9800 .
C622 H62A 0.9600 .
C622 H62B 0.9600 .
C622 H62C 0.9600 .
C623 H62D 0.9600 .
C623 H62E 0.9600 .
C623 H62F 0.9600 .
C661 C662 1.517(12) .
C661 C663 1.542(13) .
C661 H661 0.9800 .
C662 H66A 0.9600 .
C662 H66B 0.9600 .
C662 H66C 0.9600 .
C663 H66D 0.9600 .
C663 H66E 0.9600 .
C663 H66F 0.9600 .
C67 C68 1.388(10) .
C67 C671 1.493(10) .
C671 H67A 0.9600 .
C671 H67B 0.9600 .
C671 H67C 0.9600 .
C68 C69 1.370(10) .
C68 H68 0.9300 .
C69 N7 1.335(9) .
C69 C691 1.517(10) .
C691 H69A 0.9600 .
C691 H69B 0.9600 .
C691 H69C 0.9600 .
N7 C71 1.475(9) .
C71 C72 1.391(10) .
C71 C76 1.399(10) .
C72 C73 1.384(10) .
C72 C721 1.527(10) .
C73 C74 1.378(11) .
C73 H73 0.9300 .
C74 C75 1.379(12) .
C74 H74 0.9300 .
C75 C76 1.386(11) .
C75 H75 0.9300 .
C76 C761 1.529(12) .
C721 C722 1.539(10) .
C721 C723 1.546(11) .
C721 H721 0.9800 .
C722 H72A 0.9600 .
C722 H72B 0.9600 .
C722 H72C 0.9600 .
C723 H72D 0.9600 .
C723 H72E 0.9600 .
C723 H72F 0.9600 .
C761 C762 1.500(12) .
C761 C763 1.514(15) .
C761 H761 0.9800 .
C762 H76A 0.9600 .
C762 H76B 0.9600 .
C762 H76C 0.9600 .
C763 H76D 0.9600 .
C763 H76E 0.9600 .
C763 H76F 0.9600 .
N8 C87 1.354(9) .
N8 C81 1.451(10) .
C81 C86 1.414(11) .
C81 C82 1.417(11) .
C82 C83 1.397(12) .
C82 C821 1.505(12) .
C83 C84 1.380(13) .
C83 H83 0.9300 .
C84 C85 1.373(14) .
C84 H84 0.9300 .
C85 C86 1.398(12) .
C85 H85 0.9300 .
C86 C861 1.500(13) .
C821 C822 1.526(11) .
C821 C823 1.552(13) .
C821 H821 0.9800 .
C822 H82A 0.9600 .
C822 H82B 0.9600 .
C822 H82C 0.9600 .
C823 H82D 0.9600 .
C823 H82E 0.9600 .
C823 H82F 0.9600 .
C861 C862 1.519(13) .
C861 C863 1.533(14) .
C861 H861 0.9800 .
C862 H86A 0.9600 .
C862 H86B 0.9600 .
C862 H86C 0.9600 .
C863 H86D 0.9600 .
C863 H86E 0.9600 .
C863 H86F 0.9600 .
C87 C88 1.380(11) .
C87 C871 1.529(11) .
C871 H87A 0.9600 .
C871 H87B 0.9600 .
C871 H87C 0.9600 .
C88 C89 1.392(10) .
C88 H88 0.9300 .
C89 N9 1.347(9) .
C89 C891 1.500(10) .
C891 H89A 0.9600 .
C891 H89B 0.9600 .
C891 H89C 0.9600 .
N9 C91 1.454(9) .
C91 C92 1.405(11) .
C91 C96 1.420(11) .
C92 C93 1.394(12) .
C92 C921 1.525(11) .
C93 C94 1.394(13) .
C93 H93 0.9300 .
C94 C95 1.380(13) .
C94 H94 0.9300 .
C95 C96 1.376(11) .
C95 H95 0.9300 .
C96 C961 1.507(12) .
C921 C923 1.513(11) .
C921 C922 1.551(11) .
C921 H921 0.9800 .
C922 H92A 0.9600 .
C922 H92B 0.9600 .
C922 H92C 0.9600 .
C923 H92D 0.9600 .
C923 H92E 0.9600 .
C923 H92F 0.9600 .
C961 C962 1.518(11) .
C961 C963 1.554(12) .
C961 H961 0.9800 .
C962 H96A 0.9600 .
C962 H96B 0.9600 .
C962 H96C 0.9600 .
C963 H96D 0.9600 .
C963 H96E 0.9600 .
C963 H96F 0.9600 .
O10 C104 1.492(10) .
O10 C105 1.495(16) .
O10 C101 1.520(17) .
C101 C105 0.608(19) .
C101 C102 1.47(2) .
C101 C106 1.52(3) .
C102 C106 0.82(2) .
C102 C107 1.49(3) .
C102 C105 1.64(2) .
C102 C103 1.67(2) .
C103 C107 0.67(2) .
C103 C106 1.52(3) .
C103 C104 1.575(19) .
C104 C107 1.57(2) .
C105 C106 1.37(3) .
C106 C107 1.68(3) .
C291 C296 1.361(15) .
C291 C292 1.387(15) .
C291 C297 1.433(15) .
C292 C293 1.380(15) .
C292 H292 0.9300 .
C293 C294 1.340(14) .
C293 H293 0.9300 .
C294 C295 1.370(14) .
C294 H294 0.9300 .
C295 C296 1.415(14) .
C295 H295 0.9300 .
C296 H296 0.9300 .
C297 H29A 0.9600 .
C297 H29B 0.9600 .
C297 H29C 0.9600 .
C491 C492 1.361(13) .
C491 C496 1.364(13) .
C491 C497 1.537(14) .
C492 C493 1.367(14) .
C492 H492 0.9300 .
C493 C494 1.360(16) .
C493 H493 0.9300 .
C494 C495 1.381(17) .
C494 H494 0.9300 .
C495 C496 1.383(15) .
C495 H495 0.9300 .
C496 H496 0.9300 .
C497 H49A 0.9600 .
C497 H49B 0.9600 .
C497 H49C 0.9600 .
C591 C592 1.259(15) .
C591 C596 1.38(3) .
C591 C597 1.481(15) .
C592 C593 1.441(17) .
C592 H592 0.9300 .
C593 C594 1.39(2) .
C593 H593 0.9300 .
C594 C595 1.56(3) .
C594 H594 0.9300 .
C595 C596 0.99(5) .
C595 H595 0.9300 .
C596 H596 0.9300 .
C597 H59A 0.9600 .
C597 H59B 0.9600 .
C597 H59C 0.9600 .
C791 C797 1.15(3) .
C791 C792 1.26(3) .
C791 C796 1.40(3) .
C792 C793 1.32(3) .
C792 H792 0.9300 .
C793 C794 1.29(3) .
C793 H793 0.9300 .
C794 C795 1.33(3) .
C794 H794 0.9300 .
C795 C796 1.31(3) .
C795 H795 0.9300 .
C796 H796 0.9300 .
C797 H79A 0.9600 .
C797 H79B 0.9600 .
C797 H79C 0.9600 .
C991 C997 1.26(3) .
C991 C996 1.32(3) .
C991 C992 1.62(3) .
C992 C993 1.30(3) .
C992 H992 0.9300 .
C993 C994 1.30(3) .
C993 C995 2.03(5) .
C993 H993 0.9300 .
C994 C995 1.25(4) .
C994 H994 0.9300 .
C995 C996 1.32(4) .
C995 H995 0.9300 .
C996 H996 0.9300 .
C997 H99A 0.9798 .
C997 H99B 0.9769 .
C997 H99C 0.9772 .
C981 C982 1.35(5) .
C981 C983 1.81(4) .
C982 C983 2.03(5) 3_566
C983 C982 2.03(5) 3_566
